data_1574648
loop_
_publ_author_name
'Wu, Jiao'
'Chen, Jiali'
'Wang, Liming'
'Ye, Yuting'
'Zhan, Xiaozhi'
'Song, Yihang'
'Li, Qiao-Hong'
'Yi, Xiaofeng'
'Zhang, Jian'

_publ_section_title
;
 Ligand effect on In-Ti-oxo nanoclusters for nanolithography.
;
_journal_issue 16
_journal_name_full 'Materials horizons'
_journal_page_first 6283
_journal_page_last 6290
_journal_paper_doi 10.1039/d4mh01920b
_journal_volume 12
_journal_year 2025
_chemical_formula_moiety 'C106 H114 In4 O66 Ti12'
_chemical_formula_sum 'C106 H114 In4 O66 Ti12'
_chemical_formula_weight 3478.05
_space_group_crystal_system monoclinic
_space_group_IT_number 14
_space_group_name_Hall '-P 2yn'
_space_group_name_H-M_alt 'P 1 21/n 1'
_atom_sites_solution_hydrogens mixed
_audit_creation_date 2023-11-23
_audit_creation_method
;
Olex2 1.5
(compiled 2023.03.06 svn.rbb2c1857 for OlexSys, GUI svn.r6748)
;
_audit_update_record
;
2024-11-18 deposited with the CCDC.	2025-05-15 downloaded from the CCDC.
;
_cell_angle_alpha 90
_cell_angle_beta 107.4470(10)
_cell_angle_gamma 90
_cell_formula_units_Z 4
_cell_length_a 26.2798(2)
_cell_length_b 20.9981(2)
_cell_length_c 31.0613(3)
_cell_measurement_reflns_used 52722
_cell_measurement_temperature 120.0(3)
_cell_measurement_theta_max 59.7570
_cell_measurement_theta_min 2.2810
_cell_volume 16351.9(3)
_computing_cell_refinement 'CrysAlisPro 1.171.42.84a (Rigaku OD, 2023)'
_computing_data_collection 'CrysAlisPro 1.171.42.84a (Rigaku OD, 2023)'
_computing_data_reduction 'CrysAlisPro 1.171.42.84a (Rigaku OD, 2023)'
_computing_molecular_graphics 'Olex2 1.5 (Dolomanov et al., 2009)'
_computing_publication_material 'Olex2 1.5 (Dolomanov et al., 2009)'
_computing_structure_refinement 'SHELXL 2017/1 (Sheldrick, 2015)'
_computing_structure_solution 'SHELXT 2014/5 (Sheldrick, 2014)'
_diffrn_ambient_environment N~2~
_diffrn_ambient_temperature 120.0(3)
_diffrn_detector 'Hybrid Pixel Array Detector'
_diffrn_detector_area_resol_mean 10.0000
_diffrn_detector_type HyPix
_diffrn_measured_fraction_theta_full 1.000
_diffrn_measured_fraction_theta_max 1.000
_diffrn_measurement_details
;
List of Runs (angles in degrees, time in seconds):

  # Type    Start    End  Width  t~exp~   \w     \q     \k     \f   Frames
#--------------------------------------------------------------------------
  1  \w    -28.00  -3.00   0.50    0.83    --   -0.62  94.00  38.00   50
  2  \w    -15.00  30.00   0.50    0.83    --   -0.62 -94.00 -71.00   90
  3  \w     84.00 123.00   0.50    3.31    --   76.66  94.00  38.00   78
  4  \w    -51.00 -25.00   0.50    3.31    --  -77.91  94.00  38.00   52
  5  \w   -132.00-106.00   0.50    3.31    --  -77.91 -94.00 -71.00   52
  6  \w   -105.00 -61.00   0.50    3.31    --  -77.91  94.00  38.00   88
  7  \w     -8.00  36.00   0.50    0.83    --   -0.62 -99.00 120.00   88
  8  \w    -20.00  72.00   0.50    0.83    --   -0.62  57.00  90.00  184
  9  \w      3.00  96.00   0.50    3.31    --   76.66 -57.00 -30.00  186
 10  \w    103.00 151.00   0.50    3.31    --   76.66  57.00   0.00   96
 11  \w     79.00 147.00   0.50    3.31    --   76.66 125.00  60.00  136
 12  \w     54.00  81.00   0.50    3.31    --   76.66 -94.00 -71.00   54
 13  \w     24.00  50.00   0.50    3.31    --   76.66 -94.00 -71.00   52
 14  \w     27.00 110.00   0.50    3.31    --   76.66-125.00 -60.00  166
 15  \w   -149.00 -70.00   0.50    3.31    --  -77.91 -38.00 -30.00  158
 16  \w    -69.00 -32.00   0.50    3.31    --  -77.91  38.00-120.00   74
 17  \w   -137.00 -82.00   0.50    3.31    --  -77.91-125.00 -30.00  110
 18  \w   -121.00 -96.00   0.50    3.31    --  -77.91 -99.00-150.00   50
;
_diffrn_measurement_device 'four-circle diffractometer'
_diffrn_measurement_device_type 'ROD, Synergy Custom system, HyPix'
_diffrn_measurement_method '\w scans'
_diffrn_orient_matrix_type 'CrysAlisPro convention (1999,Acta A55,543-557)'
_diffrn_orient_matrix_UB_11 0.0067644000
_diffrn_orient_matrix_UB_12 0.0569517000
_diffrn_orient_matrix_UB_13 0.0203578000
_diffrn_orient_matrix_UB_21 -0.0340019000
_diffrn_orient_matrix_UB_22 -0.0166156000
_diffrn_orient_matrix_UB_23 0.0226580000
_diffrn_orient_matrix_UB_31 0.0406472000
_diffrn_orient_matrix_UB_32 -0.0233626000
_diffrn_orient_matrix_UB_33 0.0334035000
_diffrn_radiation_monochromator mirror
_diffrn_radiation_probe x-ray
_diffrn_radiation_type 'Ga K\a'
_diffrn_radiation_wavelength 1.3405
_diffrn_reflns_av_R_equivalents 0.0447
_diffrn_reflns_av_unetI/netI 0.0374
_diffrn_reflns_Laue_measured_fraction_full 1.000
_diffrn_reflns_Laue_measured_fraction_max 1.000
_diffrn_reflns_limit_h_max 31
_diffrn_reflns_limit_h_min -29
_diffrn_reflns_limit_k_max 24
_diffrn_reflns_limit_k_min -24
_diffrn_reflns_limit_l_max 36
_diffrn_reflns_limit_l_min -36
_diffrn_reflns_number 109093
_diffrn_reflns_point_group_measured_fraction_full 1.000
_diffrn_reflns_point_group_measured_fraction_max 1.000
_diffrn_reflns_theta_full 52.931
_diffrn_reflns_theta_max 52.931
_diffrn_reflns_theta_min 2.242
_diffrn_source 'micro-focus metaljet'
_exptl_absorpt_coefficient_mu 6.404
_exptl_absorpt_correction_T_max 1.00000
_exptl_absorpt_correction_T_min 0.88084
_exptl_absorpt_correction_type multi-scan
_exptl_absorpt_process_details
;
CrysAlisPro 1.171.42.84a (Rigaku Oxford Diffraction, 2023)
Empirical absorption correction using spherical harmonics,
implemented in SCALE3 ABSPACK scaling algorithm.
;
_exptl_crystal_colour 'clear yellowish yellow'
_exptl_crystal_colour_lustre clear
_exptl_crystal_colour_modifier yellowish
_exptl_crystal_colour_primary yellow
_exptl_crystal_density_diffrn 1.413
_exptl_crystal_description block
_exptl_crystal_F_000 6952
_exptl_crystal_size_max 0.03
_exptl_crystal_size_mid 0.03
_exptl_crystal_size_min 0.03
_refine_diff_density_max 4.774
_refine_diff_density_min -0.743
_refine_diff_density_rms 0.103
_refine_ls_extinction_method none
_refine_ls_goodness_of_fit_ref 1.055
_refine_ls_hydrogen_treatment mixed
_refine_ls_matrix_type full
_refine_ls_number_parameters 1780
_refine_ls_number_reflns 28871
_refine_ls_number_restraints 143
_refine_ls_restrained_S_all 1.054
_refine_ls_R_factor_all 0.0732
_refine_ls_R_factor_gt 0.0581
_refine_ls_shift/su_max 0.001
_refine_ls_shift/su_mean 0.000
_refine_ls_structure_factor_coef Fsqd
_refine_ls_weighting_details 'w=1/[\s^2^(Fo^2^)+(0.0813P)^2^+46.8228P] where P=(Fo^2^+2Fc^2^)/3'
_refine_ls_weighting_scheme calc
_refine_ls_wR_factor_gt 0.1573
_refine_ls_wR_factor_ref 0.1675
_reflns_Friedel_coverage 0.000
_reflns_number_gt 22614
_reflns_number_total 28871
_reflns_threshold_expression 'I > 2\s(I)'
_cod_data_source_file d4mh01920b2.cif
_cod_data_source_block ti12in4-4ch3_auto
_cod_depositor_comments 'Adding full bibliography for 1574645--1574649.cif.'
_cod_database_code 1574648
_shelx_shelxl_version_number 2017/1
_chemical_oxdiff_formula 'c h o n Ti In'
_shelx_space_group_comment
;
The symmetry employed for this shelxl refinement is uniquely defined
by the following loop, which should always be used as a source of
symmetry information in preference to the above space-group names.
They are only intended as comments.
;
_shelx_estimated_absorpt_t_max 0.831
_shelx_estimated_absorpt_t_min 0.831
_olex2_refinement_description
;
1. Fixed Uiso
 At 1.2 times of:
  All C(H) groups
 At 1.5 times of:
  All C(H,H,H) groups, All O(H) groups, All O(H,H) groups
2. Restrained distances
 O32A-C106 = O56A-C108 = O64A-C55 = O66A-C109
 1.45 with sigma of 0.01
 O66A-H66A
 0.87 with sigma of 0.01
 O64A-H64A
 0.87 with sigma of 0.01
 O56A-H56A
 0.87 with sigma of 0.01
 O66B-C109
 1.48 with sigma of 0.01
 O32A-H32A
 0.87 with sigma of 0.01
 In4-O32B
 2.15 with sigma of 0.01
 C108-H56A
 1.937933 with sigma of 0.02
 In3-H66A
 2.862877 with sigma of 0.02
 C109-H66A
 1.926312 with sigma of 0.02
 C55-H64A
 2.017922 with sigma of 0.02
 In2-H64A
 2.758933 with sigma of 0.02
 In1-H56A
 2.814957 with sigma of 0.02
 C106-H32A
 1.958924 with sigma of 0.02
 In4-H32A
 2.770906 with sigma of 0.02
3. Uiso/Uaniso restraints and constraints
O56A \\sim O56B \\sim C108: within 2A with sigma of 0.001 and sigma for
terminal atoms of 0.002 within 2A
O66A \\sim O66B \\sim C109: within 2A with sigma of 0.001 and sigma for
terminal atoms of 0.002 within 2A
O32A \\sim O32B \\sim C106: within 2A with sigma of 0.001 and sigma for
terminal atoms of 0.002 within 2A
O56B \\sim C108: within 2A with sigma of 0.001 and sigma for terminal atoms of
0.002 within 2A
O64A \\sim O64B \\sim C55: within 2A with sigma of 0.001 and sigma for terminal
atoms of 0.002 within 2A
O66B \\sim C109: within 2A with sigma of 0.001 and sigma for terminal atoms of
0.002 within 2A
O64B \\sim C55: within 2A with sigma of 0.001 and sigma for terminal atoms of
0.002 within 2A
Uanis(C109) \\sim Ueq: with sigma of 0.005 and sigma for terminal atoms of 0.01
4. Rigid body (RIGU) restrains
 In1, O56A, C108
 with sigma for 1-2 distances of 0.001 and sigma for 1-3 distances of 0.002
 In1, O56B, C108
 with sigma for 1-2 distances of 0.001 and sigma for 1-3 distances of 0.002
 In3, O66A, C109
 with sigma for 1-2 distances of 0.001 and sigma for 1-3 distances of 0.002
 In2, O64A, C55
 with sigma for 1-2 distances of 0.001 and sigma for 1-3 distances of 0.002
 In3, O66B, C109
 with sigma for 1-2 distances of 0.001 and sigma for 1-3 distances of 0.002
 In4, O32B
 with sigma for 1-2 distances of 0.001 and sigma for 1-3 distances of 0.002
 In3, O66B
 with sigma for 1-2 distances of 0.001 and sigma for 1-3 distances of 0.002
 In2, O64B, C55
 with sigma for 1-2 distances of 0.001 and sigma for 1-3 distances of 0.002
 In1, O56B
 with sigma for 1-2 distances of 0.001 and sigma for 1-3 distances of 0.002
 In2, O64B
 with sigma for 1-2 distances of 0.001 and sigma for 1-3 distances of 0.002
 In4, O32A, C106
 with sigma for 1-2 distances of 0.001 and sigma for 1-3 distances of 0.002
5. Others
 Fixed Sof: O32A(0.5) H32A(0.5) O32B(0.5) H32B(0.5) H32C(0.5) O56A(0.5)
 H56A(0.5) O56B(0.5) H56B(0.5) H56C(0.5) O64A(0.5) H64A(0.5) O64B(0.5)
 H64B(0.5) H64C(0.5) O66A(0.5) H66A(0.5) O66B(0.5) H66B(0.5) H66C(0.5) C55(0.5)
 H55A(0.5) H55B(0.5) H55C(0.5) C106(0.5) H10J(0.5) H10K(0.5) H10L(0.5)
 C108(0.5) H10M(0.5) H10N(0.5) H10O(0.5) C109(0.5) H10P(0.5) H10Q(0.5) H10R(0.5)
 Fixed X: O64A(0.198371) H66A(0.482459)
 Fixed Y: O66B(0.09512)
 Fixed Z: O56A(0.280399) O66A(0.160501)
6.a Riding coordinates:
 C7(H7A,H7B,H7C)
6.b Rotating group:
 O32B(H32B,H32C), O44(H44A,H44B), O47(H47A,H47B), O49(H49A,H49B), O53(H53A,
 H53B), O56B(H56B,H56C), O64B(H64B,H64C), O66B(H66B,H66C)
6.c Me refined with riding coordinates:
 C47(H47C,H47D,H47E), C76(H76A,H76B,H76C), C98(H98A,H98B,H98C), C102(H10D,H10E,
 H10F), C108(H10M,H10N,H10O)
6.d Aromatic/amide H refined with riding coordinates:
 C1(H1), C2(H2), C9(H9), C13(H13), C15(H15), C17(H17), C20(H20), C21(H21),
 C28(H28), C29(H29), C35(H35), C36(H36), C43(H43), C45(H45), C48(H48), C49(H49),
  C57(H57), C62(H62), C65(H65), C66(H66), C71(H71), C72(H72), C78(H78),
 C81(H81), C83(H83), C84(H84), C85(H85), C86(H86), C88(H88), C90(H90), C91(H91),
  C93(H93), C95(H95), C107(H107)
6.e Idealised Me refined as rotating group:
 C5(H5A,H5B,H5C), C25(H25A,H25B,H25C), C27(H27A,H27B,H27C), C33(H33A,H33B,
 H33C), C37(H37A,H37B,H37C), C41(H41A,H41B,H41C), C51(H51A,H51B,H51C), C53(H53C,
 H53D,H53E), C55(H55A,H55B,H55C), C60(H60A,H60B,H60C), C80(H80A,H80B,H80C),
 C82(H82A,H82B,H82C), C92(H92A,H92B,H92C), C94(H94A,H94B,H94C), C100(H10A,H10B,
 H10C), C104(H10G,H10H,H10I), C106(H10J,H10K,H10L), C109(H10P,H10Q,H10R)
;
_olex2_submission_special_instructions 'No special instructions were received'
_oxdiff_exptl_absorpt_empirical_details
;
Empirical correction (ABSPACK) includes:
- Absorption correction using spherical harmonics
- Frame scaling
;
_oxdiff_exptl_absorpt_empirical_full_max 2.749
_oxdiff_exptl_absorpt_empirical_full_min 0.427

loop_
_space_group_symop_operation_xyz
'x, y, z'
'-x+1/2, y+1/2, -z+1/2'
'-x, -y, -z'
'x-1/2, -y-1/2, z-1/2'

loop_
_atom_site_label
_atom_site_type_symbol
_atom_site_fract_x
_atom_site_fract_y
_atom_site_fract_z
_atom_site_U_iso_or_equiv
_atom_site_adp_type
_atom_site_occupancy
_atom_site_site_symmetry_order
_atom_site_calc_flag
_atom_site_refinement_flags_posn
_atom_site_refinement_flags_adp
_atom_site_refinement_flags_occupancy
_atom_site_disorder_assembly
_atom_site_disorder_group
In1 In 0.54804(2) 0.69903(2) 0.24377(2) 0.04592(11) Uani 1 1 d D . . . .
In2 In 0.26790(2) 0.48022(2) 0.19613(2) 0.05536(13) Uani 1 1 d D . . . .
In3 In 0.48568(2) 0.19508(2) 0.16342(2) 0.05600(12) Uani 1 1 d D . . . .
In4 In 0.67161(2) 0.37186(2) 0.40670(2) 0.05111(12) Uani 1 1 d D . . . .
Ti1 Ti 0.45822(4) 0.54799(4) 0.18001(4) 0.0413(2) Uani 1 1 d . . . . .
Ti2 Ti 0.52251(4) 0.32343(5) 0.31924(4) 0.0523(3) Uani 1 1 d . . . . .
Ti3 Ti 0.39325(4) 0.35777(5) 0.25454(4) 0.0493(3) Uani 1 1 d . . . . .
Ti4 Ti 0.59790(3) 0.50963(4) 0.25277(4) 0.0409(2) Uani 1 1 d . . . . .
Ti5 Ti 0.50386(4) 0.39796(6) 0.39956(4) 0.0575(3) Uani 1 1 d . . . . .
Ti6 Ti 0.41783(4) 0.53280(5) 0.28067(4) 0.0452(2) Uani 1 1 d . . . . .
Ti7 Ti 0.43680(4) 0.38706(5) 0.15539(4) 0.0537(3) Uani 1 1 d . . . . .
Ti8 Ti 0.57720(4) 0.34914(4) 0.22741(4) 0.0466(2) Uani 1 1 d . . . . .
Ti9 Ti 0.53785(4) 0.37930(5) 0.12487(4) 0.0534(3) Uani 1 1 d . . . . .
Ti10 Ti 0.56054(4) 0.54687(4) 0.15137(4) 0.0448(2) Uani 1 1 d . . . . .
Ti11 Ti 0.37100(4) 0.43507(5) 0.33178(4) 0.0550(3) Uani 1 1 d . . . . .
Ti12 Ti 0.54629(4) 0.49834(5) 0.34662(4) 0.0438(2) Uani 1 1 d . . . . .
O32 O 0.40635(17) 0.19752(18) 0.11652(16) 0.0584(11) Uani 1 1 d . . . . .
O2 O 0.41628(14) 0.62543(17) 0.28261(14) 0.0482(9) Uani 1 1 d . . . . .
O1 O 0.70373(18) 0.4656(2) 0.42837(19) 0.0765(15) Uani 1 1 d . . . . .
O4 O 0.55913(18) 0.35838(19) 0.07418(15) 0.0604(11) Uani 1 1 d . . . . .
O5 O 0.60291(13) 0.60699(17) 0.26970(13) 0.0432(8) Uani 1 1 d . . . . .
O6 O 0.58879(16) 0.3797(2) 0.43077(16) 0.0638(12) Uani 1 1 d . . . . .
O7 O 0.64415(14) 0.31111(16) 0.26425(15) 0.0508(10) Uani 1 1 d . . . . .
O8 O 0.32322(17) 0.4273(2) 0.36630(17) 0.0666(12) Uani 1 1 d . . . . .
O9 O 0.47337(14) 0.64294(16) 0.20142(13) 0.0447(9) Uani 1 1 d . . . . .
O10 O 0.36123(15) 0.38587(19) 0.11948(15) 0.0576(11) Uani 1 1 d . . . . .
O11 O 0.53431(13) 0.53295(16) 0.20312(12) 0.0396(8) Uani 1 1 d . . . . .
O12 O 0.35572(15) 0.34983(19) 0.30344(16) 0.0587(11) Uani 1 1 d . . . . .
O13 O 0.62770(14) 0.53362(17) 0.19923(14) 0.0450(9) Uani 1 1 d . . . . .
O14 O 0.52663(16) 0.23130(18) 0.30977(16) 0.0602(11) Uani 1 1 d . . . . .
O15 O 0.39823(14) 0.44336(17) 0.28029(14) 0.0475(9) Uani 1 1 d . . . . .
O16 O 0.29826(15) 0.4596(2) 0.28011(17) 0.0618(12) Uani 1 1 d . . . . .
O17 O 0.48087(14) 0.53312(17) 0.32438(13) 0.0465(9) Uani 1 1 d . . . . .
O18 O 0.54371(15) 0.34769(19) 0.27084(15) 0.0541(10) Uani 1 1 d . . . . .
O19 O 0.60586(14) 0.42717(17) 0.23980(14) 0.0462(9) Uani 1 1 d . . . . .
O20 O 0.55288(16) 0.74429(17) 0.18156(14) 0.0523(10) Uani 1 1 d . . . . .
O21 O 0.51317(14) 0.37035(16) 0.17830(14) 0.0453(9) Uani 1 1 d . . . . .
O22 O 0.36934(15) 0.27581(19) 0.22771(17) 0.0611(12) Uani 1 1 d . . . . .
O23 O 0.66997(14) 0.51012(17) 0.29553(14) 0.0471(9) Uani 1 1 d . . . . .
O24 O 0.63497(17) 0.70273(18) 0.27148(17) 0.0628(12) Uani 1 1 d . . . . .
O25 O 0.46515(15) 0.74109(17) 0.22049(14) 0.0489(9) Uani 1 1 d . . . . .
O26 O 0.46106(15) 0.38798(18) 0.09710(14) 0.0523(10) Uani 1 1 d . . . . .
O27 O 0.34151(13) 0.54781(17) 0.23468(14) 0.0473(9) Uani 1 1 d . . . . .
O28 O 0.50323(17) 0.3781(2) 0.45823(15) 0.0596(11) Uani 1 1 d . . . . .
O29 O 0.52724(14) 0.40832(18) 0.34640(14) 0.0489(9) Uani 1 1 d . . . . .
O30 O 0.21599(16) 0.4550(2) 0.23804(18) 0.0639(12) Uani 1 1 d . . . . .
O31 O 0.62387(14) 0.46972(17) 0.38166(13) 0.0470(9) Uani 1 1 d . . . . .
O32A O 0.7605(4) 0.3584(9) 0.4423(4) 0.052(2) Uani 0.5 1 d D U P A 1
H32A H 0.7718(14) 0.367(3) 0.4708(9) 0.078 Uiso 0.5 1 d D U P B 1
O32B O 0.7568(4) 0.3548(9) 0.4287(4) 0.053(2) Uani 0.5 1 d D U P A 2
H32B H 0.789107 0.384305 0.450676 0.079 Uiso 0.5 1 d R U P A 2
H32C H 0.780240 0.314732 0.420875 0.079 Uiso 0.5 1 d R U P A 2
O33 O 0.57703(14) 0.58337(17) 0.36437(13) 0.0478(9) Uani 1 1 d . . . . .
O34 O 0.45139(14) 0.32096(18) 0.29049(15) 0.0526(10) Uani 1 1 d . . . . .
O35 O 0.55363(18) 0.46529(19) 0.12707(15) 0.0573(10) Uani 1 1 d . . . . .
O36 O 0.25928(14) 0.57951(19) 0.21298(16) 0.0560(11) Uani 1 1 d . . . . .
O37 O 0.43668(14) 0.47304(17) 0.15149(14) 0.0493(9) Uani 1 1 d . . . . .
O38 O 0.24123(15) 0.38944(19) 0.15921(16) 0.0572(11) Uani 1 1 d . . . . .
O39 O 0.56965(15) 0.64223(17) 0.18009(14) 0.0475(9) Uani 1 1 d . . . . .
O40 O 0.31793(14) 0.38642(18) 0.21126(15) 0.0552(11) Uani 1 1 d . . . . .
O41 O 0.48595(15) 0.57194(17) 0.12653(13) 0.0472(9) Uani 1 1 d . . . . .
O42 O 0.67809(16) 0.26975(19) 0.39624(15) 0.0582(11) Uani 1 1 d . . . . .
O43 O 0.42723(15) 0.28884(17) 0.14826(14) 0.0512(10) Uani 1 1 d . . . . .
O44 O 0.45803(16) 0.20418(19) 0.22420(16) 0.0580(11) Uani 1 1 d . . . . .
H44A H 0.484659 0.215589 0.247479 0.087 Uiso 1 1 d R U . . .
H44B H 0.435330 0.235725 0.220530 0.087 Uiso 1 1 d R U . . .
O45 O 0.44629(15) 0.52494(18) 0.23339(14) 0.0497(9) Uani 1 1 d . . . . .
O46 O 0.51717(17) 0.27749(19) 0.11933(15) 0.0581(11) Uani 1 1 d . . . . .
O47 O 0.51987(15) 0.66601(17) 0.29967(14) 0.0470(9) Uani 1 1 d . . . . .
H47A H 0.542215 0.638059 0.315925 0.070 Uiso 1 1 d R U . . .
H47B H 0.490035 0.644749 0.289085 0.070 Uiso 1 1 d R U . . .
O48 O 0.60248(15) 0.30965(18) 0.35821(16) 0.0572(11) Uani 1 1 d . . . . .
O49 O 0.68550(15) 0.38995(19) 0.33977(15) 0.0538(10) Uani 1 1 d . . . . .
H49A H 0.664965 0.365059 0.319247 0.081 Uiso 1 1 d R U . . .
H49B H 0.674935 0.428361 0.330454 0.081 Uiso 1 1 d R U . . .
O50 O 0.52974(15) 0.4854(2) 0.40818(14) 0.0536(10) Uani 1 1 d . . . . .
O51 O 0.60270(15) 0.34788(17) 0.16960(15) 0.0521(10) Uani 1 1 d . . . . .
O52 O 0.50464(16) 0.30948(19) 0.38037(16) 0.0597(11) Uani 1 1 d . . . . .
O53 O 0.31273(15) 0.48943(19) 0.14642(15) 0.0555(10) Uani 1 1 d . . . . .
H53A H 0.337664 0.518216 0.155539 0.083 Uiso 1 1 d R U . . .
H53B H 0.330164 0.454172 0.145684 0.083 Uiso 1 1 d R U . . .
O54 O 0.55819(17) 0.15041(19) 0.20623(17) 0.0653(12) Uani 1 1 d . . . . .
O55 O 0.55731(15) 0.25240(17) 0.21215(15) 0.0546(10) Uani 1 1 d . . . . .
O56A O 0.5628(8) 0.7911(12) 0.280399 0.0652(13) Uani 0.5 1 d D U P C 1
H56A H 0.591(3) 0.815(4) 0.283(5) 0.098 Uiso 0.5 1 d D U P D 1
O56B O 0.5619(8) 0.7898(13) 0.2781(3) 0.0651(13) Uani 0.5 1 d . U P C 2
H56B H 0.559825 0.797370 0.306128 0.098 Uiso 0.5 1 d R U P C 2
H56C H 0.571913 0.827815 0.269285 0.098 Uiso 0.5 1 d R U P C 2
O57 O 0.42558(15) 0.38581(19) 0.21139(15) 0.0541(10) Uani 1 1 d . . . . .
O58 O 0.43208(17) 0.4155(2) 0.37597(16) 0.0610(11) Uani 1 1 d . . . . .
O59 O 0.38717(14) 0.58276(17) 0.15091(14) 0.0483(9) Uani 1 1 d . . . . .
O60 O 0.66363(17) 0.3442(2) 0.47322(15) 0.0620(11) Uani 1 1 d . . . . .
O61 O 0.58214(16) 0.58988(18) 0.10681(14) 0.0520(10) Uani 1 1 d . . . . .
O62 O 0.5189(2) 0.1769(2) 0.10723(17) 0.0688(12) Uani 1 1 d . . . . .
O63 O 0.56093(15) 0.49457(18) 0.29301(14) 0.0500(9) Uani 1 1 d . . . . .
O64A O 0.198371 0.5163(12) 0.1407(8) 0.085(2) Uani 0.5 1 d D U P E 1
H64A H 0.185(5) 0.553(5) 0.145(3) 0.128 Uiso 0.5 1 d D U P F 1
O64B O 0.1979(4) 0.5101(13) 0.1433(9) 0.085(2) Uani 0.5 1 d . U P E 2
H64B H 0.166216 0.523239 0.146506 0.128 Uiso 0.5 1 d R U P E 2
H64C H 0.192954 0.512604 0.112926 0.128 Uiso 0.5 1 d R U P E 2
O65 O 0.38088(15) 0.52748(19) 0.33136(15) 0.0530(10) Uani 1 1 d . . . . .
O66A O 0.4641(7) 0.0925(4) 0.160501 0.093(2) Uani 0.5 1 d D U P G 1
H66A H 0.482459 0.0597(9) 0.1560(18) 0.140 Uiso 0.5 1 d D U P H 1
O66B O 0.4605(8) 0.095120 0.1639(5) 0.093(2) Uani 0.5 1 d . U P G 2
H66B H 0.465423 0.062489 0.193743 0.139 Uiso 0.5 1 d R U P G 2
H66C H 0.439779 0.061971 0.135243 0.139 Uiso 0.5 1 d R U P G 2
C1 C 0.6329(3) 0.6732(3) 0.3829(3) 0.074(2) Uani 1 1 d . . . . .
H1 H 0.603116 0.699863 0.369493 0.088 Uiso 1 1 calc R U . . .
C2 C 0.2595(3) 0.2596(3) 0.0340(2) 0.0609(17) Uani 1 1 d . . . . .
H2 H 0.236080 0.230958 0.013804 0.073 Uiso 1 1 calc R U . . .
C4 C 0.6694(3) 0.5684(3) 0.4056(3) 0.0657(19) Uani 1 1 d . . . . .
C5 C 0.4575(3) 0.6028(5) 0.0856(3) 0.091(3) Uani 1 1 d . . . . .
H5A H 0.419452 0.592872 0.078475 0.136 Uiso 1 1 calc R U . . .
H5B H 0.470835 0.587785 0.061134 0.136 Uiso 1 1 calc R U . . .
H5C H 0.462700 0.648925 0.089121 0.136 Uiso 1 1 calc R U . . .
C6 C 0.4434(2) 0.6928(2) 0.1989(2) 0.0433(13) Uani 1 1 d . . . . .
C7 C 0.1916(3) 0.3465(4) 0.0048(3) 0.086(2) Uani 1 1 d . . . . .
H7A H 0.180656 0.320913 -0.022854 0.128 Uiso 1 1 d R U . . .
H7B H 0.194645 0.391243 -0.002984 0.128 Uiso 1 1 d R U . . .
H7C H 0.164896 0.342393 0.020906 0.128 Uiso 1 1 d R U . . .
C8 C 0.5626(2) 0.6958(3) 0.1597(2) 0.0482(14) Uani 1 1 d . . . . .
C9 C 0.5464(3) 0.1227(3) 0.3132(3) 0.071(2) Uani 1 1 d . . . . .
H9 H 0.512076 0.114661 0.292648 0.086 Uiso 1 1 calc R U . . .
C10 C 0.3874(2) 0.6929(2) 0.1718(2) 0.0445(13) Uani 1 1 d . . . . .
C11 C 0.6829(3) 0.7007(3) 0.4007(3) 0.089(3) Uani 1 1 d . . . . .
C12 C 0.3935(2) 0.2541(3) 0.1193(2) 0.0483(13) Uani 1 1 d . . . . .
C13 C 0.7150(3) 0.1350(3) 0.2876(3) 0.083(3) Uani 1 1 d . . . . .
H13 H 0.731521 0.094385 0.293896 0.099 Uiso 1 1 calc R U . . .
C14 C 0.3428(2) 0.2792(3) 0.0909(2) 0.0472(13) Uani 1 1 d . . . . .
C15 C 0.5943(6) 0.2030(4) 0.0080(4) 0.147(6) Uani 1 1 d . . . . .
H15 H 0.601510 0.167485 -0.008158 0.176 Uiso 1 1 calc R U . . .
C16 C 0.6657(2) 0.2533(2) 0.2704(2) 0.0462(13) Uani 1 1 d . . . . .
C17 C 0.1618(3) 0.4150(3) 0.3496(3) 0.077(2) Uani 1 1 d . . . . .
H17 H 0.124742 0.412610 0.346386 0.093 Uiso 1 1 calc R U . . .
C18 C 0.5663(2) 0.7022(3) 0.1145(2) 0.0478(13) Uani 1 1 d . . . . .
C19 C 0.8020(3) 0.5784(4) 0.3419(3) 0.075(2) Uani 1 1 d . . . . .
C20 C 0.7192(2) 0.2470(3) 0.2968(2) 0.0488(14) Uani 1 1 d . . . . .
H20 H 0.738781 0.284198 0.309066 0.059 Uiso 1 1 calc R U . . .
C21 C 0.7405(3) 0.6631(3) 0.3110(3) 0.0686(19) Uani 1 1 d . . . . .
H21 H 0.733693 0.707112 0.304616 0.082 Uiso 1 1 calc R U . . .
C22 C 0.3077(2) 0.5922(3) 0.2329(2) 0.0491(14) Uani 1 1 d . . . . .
C23 C 0.5810(3) 0.0716(3) 0.3296(3) 0.087(3) Uani 1 1 d . . . . .
C24 C 0.3773(2) 0.6689(3) 0.27538(19) 0.0434(12) Uani 1 1 d . . . . .
C25 C 0.3936(4) 0.5662(4) 0.3707(3) 0.085(2) Uani 1 1 d . . . . .
H25A H 0.431539 0.561803 0.387191 0.127 Uiso 1 1 calc R U . . .
H25B H 0.372208 0.552726 0.390127 0.127 Uiso 1 1 calc R U . . .
H25C H 0.385641 0.610841 0.362016 0.127 Uiso 1 1 calc R U . . .
C26 C 0.3623(2) 0.6381(3) 0.14937(19) 0.0449(13) Uani 1 1 d . . . . .
C27 C 0.5621(4) 0.0044(4) 0.3160(5) 0.138(5) Uani 1 1 d . . . . .
H27A H 0.562316 -0.003555 0.285007 0.206 Uiso 1 1 calc R U . . .
H27B H 0.525782 -0.000919 0.317952 0.206 Uiso 1 1 calc R U . . .
H27C H 0.585953 -0.025918 0.336412 0.206 Uiso 1 1 calc R U . . .
C28 C 0.3906(2) 0.7297(3) 0.2914(2) 0.0452(13) Uani 1 1 d . . . . .
H28 H 0.426806 0.739130 0.306873 0.054 Uiso 1 1 calc R U . . .
C29 C 0.2351(3) 0.1932(3) 0.1417(2) 0.0625(17) Uani 1 1 d . . . . .
H29 H 0.204773 0.173663 0.121274 0.075 Uiso 1 1 calc R U . . .
C30 C 0.5779(2) 0.6502(3) 0.0905(2) 0.0473(13) Uani 1 1 d . . . . .
C31 C 0.5559(3) 0.2452(3) 0.0631(3) 0.0678(18) Uani 1 1 d . . . . .
C32 C 0.6150(2) 0.3541(3) 0.4671(2) 0.0504(14) Uani 1 1 d . . . . .
C33 C 0.6727(2) 0.5021(3) 0.1920(3) 0.0601(16) Uani 1 1 d . . . . .
H33A H 0.704145 0.509116 0.218053 0.090 Uiso 1 1 calc R U . . .
H33B H 0.679258 0.519353 0.164803 0.090 Uiso 1 1 calc R U . . .
H33C H 0.665405 0.456385 0.188074 0.090 Uiso 1 1 calc R U . . .
C34 C 0.3290(2) 0.3438(3) 0.0923(2) 0.0508(14) Uani 1 1 d . . . . .
C35 C 0.1784(3) 0.4268(3) 0.3115(3) 0.072(2) Uani 1 1 d . . . . .
H35 H 0.152926 0.432028 0.282726 0.087 Uiso 1 1 calc R U . . .
C36 C 0.2379(2) 0.2580(3) 0.1454(2) 0.0544(15) Uani 1 1 d . . . . .
H36 H 0.209229 0.283199 0.127693 0.065 Uiso 1 1 calc R U . . .
C37 C 0.8017(3) 0.1836(3) 0.3333(3) 0.077(2) Uani 1 1 d . . . . .
H37A H 0.803863 0.164675 0.362603 0.116 Uiso 1 1 calc R U . . .
H37B H 0.817896 0.226100 0.337844 0.116 Uiso 1 1 calc R U . . .
H37C H 0.820868 0.156623 0.317555 0.116 Uiso 1 1 calc R U . . .
C38 C 0.5833(2) 0.1998(2) 0.2228(2) 0.0498(14) Uani 1 1 d . . . . .
C39 C 0.1984(3) 0.4068(4) 0.3917(4) 0.084(2) Uani 1 1 d . . . . .
C40 C 0.6438(2) 0.6441(3) 0.2786(2) 0.0493(14) Uani 1 1 d . . . . .
C41 C 0.6480(3) 0.3204(4) 0.1628(3) 0.079(2) Uani 1 1 d . . . . .
H41A H 0.677843 0.323367 0.190695 0.119 Uiso 1 1 calc R U . . .
H41B H 0.657146 0.342875 0.138524 0.119 Uiso 1 1 calc R U . . .
H41C H 0.640881 0.275477 0.154553 0.119 Uiso 1 1 calc R U . . .
C42 C 0.2801(2) 0.3564(3) 0.1810(2) 0.0521(15) Uani 1 1 d . . . . .
C43 C 0.7909(3) 0.6434(4) 0.3316(3) 0.086(3) Uani 1 1 d . . . . .
H43 H 0.819185 0.673561 0.339235 0.103 Uiso 1 1 calc R U . . .
C44 C 0.2819(2) 0.2876(3) 0.1746(2) 0.0505(14) Uani 1 1 d . . . . .
C45 C 0.6633(3) 0.1387(3) 0.2614(3) 0.076(2) Uani 1 1 d . . . . .
H45 H 0.644367 0.100937 0.249502 0.091 Uiso 1 1 calc R U . . .
C46 C 0.3582(2) 0.7491(3) 0.1702(2) 0.0549(15) Uani 1 1 d . . . . .
C47 C 0.8580(3) 0.5579(4) 0.3652(4) 0.100(3) Uani 1 1 d . . . . .
H47C H 0.881561 0.595209 0.370795 0.149 Uiso 1 1 calc R U . . .
H47D H 0.859618 0.537685 0.394013 0.149 Uiso 1 1 calc R U . . .
H47E H 0.869625 0.527524 0.346133 0.149 Uiso 1 1 calc R U . . .
C48 C 0.5608(2) 0.7626(3) 0.0939(2) 0.0546(15) Uani 1 1 d . . . . .
H48 H 0.552455 0.798180 0.109348 0.066 Uiso 1 1 calc R U . . .
C49 C 0.5695(4) 0.1936(3) 0.0393(3) 0.099(3) Uani 1 1 d . . . . .
H49 H 0.560792 0.151461 0.045711 0.119 Uiso 1 1 calc R U . . .
C50 C 0.3239(2) 0.6550(3) 0.2522(2) 0.0435(13) Uani 1 1 d . . . . .
C51 C 0.5107(4) 0.2725(8) 0.5978(3) 0.145(6) Uani 1 1 d . . . . .
H51A H 0.528292 0.233726 0.612696 0.217 Uiso 1 1 calc R U . . .
H51B H 0.473318 0.263103 0.581684 0.217 Uiso 1 1 calc R U . . .
H51C H 0.512446 0.305429 0.620564 0.217 Uiso 1 1 calc R U . . .
C52 C 0.5295(3) 0.2323(3) 0.0973(2) 0.0585(16) Uani 1 1 d . . . . .
C53 C 0.6902(4) 0.7713(4) 0.3972(5) 0.142(5) Uani 1 1 d . . . . .
H53C H 0.691171 0.791637 0.425815 0.213 Uiso 1 1 calc R U . . .
H53D H 0.660431 0.788707 0.372906 0.213 Uiso 1 1 calc R U . . .
H53E H 0.723782 0.779656 0.390543 0.213 Uiso 1 1 calc R U . . .
C54 C 0.2497(2) 0.4487(3) 0.2768(3) 0.0596(17) Uani 1 1 d . . . . .
C55 C 0.1734(6) 0.4849(7) 0.0979(6) 0.086(2) Uani 0.5 1 d D U P E 1
H55A H 0.145670 0.512506 0.078898 0.129 Uiso 0.5 1 calc R U P E 1
H55B H 0.157385 0.444670 0.103366 0.129 Uiso 0.5 1 calc R U P E 1
H55C H 0.200375 0.476173 0.082696 0.129 Uiso 0.5 1 calc R U P E 1
C56 C 0.6982(2) 0.6199(3) 0.2988(3) 0.0594(17) Uani 1 1 d . . . . .
C57 C 0.2802(2) 0.3643(3) 0.0641(2) 0.0574(16) Uani 1 1 d . . . . .
H57 H 0.270553 0.407757 0.064854 0.069 Uiso 1 1 calc R U . . .
C58 C 0.2702(3) 0.4233(3) 0.3597(3) 0.0637(18) Uani 1 1 d . . . . .
C59 C 0.5613(2) 0.1853(3) 0.3264(2) 0.0541(15) Uani 1 1 d . . . . .
C60 C 0.3694(3) 0.8422(3) 0.3065(3) 0.0660(18) Uani 1 1 d . . . . .
H60A H 0.385770 0.837493 0.339147 0.099 Uiso 1 1 calc R U . . .
H60B H 0.337939 0.869709 0.300752 0.099 Uiso 1 1 calc R U . . .
H60C H 0.395171 0.861284 0.293176 0.099 Uiso 1 1 calc R U . . .
C61 C 0.3529(2) 0.7776(3) 0.2857(2) 0.0497(14) Uani 1 1 d . . . . .
C62 C 0.2521(3) 0.4110(3) 0.3959(3) 0.076(2) Uani 1 1 d . . . . .
H62 H 0.277302 0.405110 0.424757 0.091 Uiso 1 1 calc R U . . .
C63 C 0.5344(3) 0.3482(3) 0.4945(2) 0.0551(15) Uani 1 1 d . . . . .
C64 C 0.2764(3) 0.1562(3) 0.1678(2) 0.0645(17) Uani 1 1 d . . . . .
C65 C 0.3071(3) 0.2377(3) 0.0617(2) 0.0571(15) Uani 1 1 d . . . . .
H65 H 0.315882 0.193917 0.061080 0.069 Uiso 1 1 calc R U . . .
C66 C 0.7601(2) 0.5353(3) 0.3298(3) 0.0638(18) Uani 1 1 d . . . . .
H66 H 0.767027 0.491463 0.336874 0.077 Uiso 1 1 calc R U . . .
C67 C 0.6374(2) 0.1983(3) 0.2517(2) 0.0515(14) Uani 1 1 d . . . . .
C68 C 0.7441(2) 0.1889(3) 0.3053(3) 0.0638(18) Uani 1 1 d . . . . .
C69 C 0.2789(2) 0.6970(3) 0.1229(3) 0.0623(17) Uani 1 1 d . . . . .
C70 C 0.2333(2) 0.4309(3) 0.3164(3) 0.0602(18) Uani 1 1 d . . . . .
C71 C 0.2859(2) 0.7038(3) 0.2456(2) 0.0505(14) Uani 1 1 d . . . . .
H71 H 0.249653 0.695099 0.229793 0.061 Uiso 1 1 calc R U . . .
C72 C 0.6163(3) 0.3025(4) 0.5397(2) 0.071(2) Uani 1 1 d . . . . .
H72 H 0.653133 0.293826 0.544648 0.085 Uiso 1 1 calc R U . . .
C73 C 0.3044(3) 0.7508(3) 0.1456(2) 0.0615(17) Uani 1 1 d . . . . .
C74 C 0.5388(3) 0.2960(5) 0.5646(2) 0.085(2) Uani 1 1 d . . . . .
C75 C 0.2449(3) 0.3230(3) 0.0348(2) 0.0586(16) Uani 1 1 d . . . . .
C76 C 0.3481(4) 0.2927(4) 0.3246(3) 0.089(3) Uani 1 1 d . . . . .
H76A H 0.341183 0.257898 0.302569 0.134 Uiso 1 1 calc R U . . .
H76B H 0.380227 0.283166 0.349481 0.134 Uiso 1 1 calc R U . . .
H76C H 0.317617 0.297463 0.336306 0.134 Uiso 1 1 calc R U . . .
C77 C 0.6317(2) 0.2602(3) 0.3704(2) 0.0497(14) Uani 1 1 d . . . . .
C78 C 0.5961(4) 0.3152(4) 0.0211(3) 0.095(3) Uani 1 1 d . . . . .
H78 H 0.605276 0.357069 0.014592 0.114 Uiso 1 1 calc R U . . .
C79 C 0.3250(2) 0.2508(3) 0.1996(2) 0.0519(14) Uani 1 1 d . . . . .
C80 C 0.5891(4) 0.7283(4) -0.0159(3) 0.081(2) Uani 1 1 d . . . . .
H80A H 0.626569 0.719069 -0.012712 0.121 Uiso 1 1 calc R U . . .
H80B H 0.580890 0.772222 -0.026312 0.121 Uiso 1 1 calc R U . . .
H80C H 0.566206 0.698949 -0.037809 0.121 Uiso 1 1 calc R U . . .
C81 C 0.3084(2) 0.6421(3) 0.1245(2) 0.0518(14) Uani 1 1 d . . . . .
H81 H 0.291457 0.605727 0.108169 0.062 Uiso 1 1 calc R U . . .
C82 C 0.2204(3) 0.6977(4) 0.0974(3) 0.097(3) Uani 1 1 d . . . . .
H82A H 0.199630 0.687979 0.118023 0.146 Uiso 1 1 calc R U . . .
H82B H 0.212986 0.665666 0.073341 0.146 Uiso 1 1 calc R U . . .
H82C H 0.210378 0.739930 0.084065 0.146 Uiso 1 1 calc R U . . .
C83 C 0.3005(2) 0.7637(3) 0.2617(2) 0.0556(15) Uani 1 1 d . . . . .
H83 H 0.274290 0.796358 0.256396 0.067 Uiso 1 1 calc R U . . .
C84 C 0.5926(3) 0.2826(5) 0.5706(3) 0.095(3) Uani 1 1 d . . . . .
H84 H 0.612656 0.259494 0.596462 0.114 Uiso 1 1 calc R U . . .
C85 C 0.5848(2) 0.6605(3) 0.0487(2) 0.0566(15) Uani 1 1 d . . . . .
H85 H 0.593612 0.625479 0.032931 0.068 Uiso 1 1 calc R U . . .
C86 C 0.7196(3) 0.5972(4) 0.4245(3) 0.087(3) Uani 1 1 d . . . . .
H86 H 0.749541 0.571459 0.439309 0.104 Uiso 1 1 calc R U . . .
C87 C 0.5792(2) 0.7201(3) 0.0292(2) 0.0596(17) Uani 1 1 d . . . . .
C88 C 0.6311(3) 0.0839(3) 0.3589(4) 0.096(3) Uani 1 1 d . . . . .
H88 H 0.654796 0.049470 0.370192 0.115 Uiso 1 1 calc R U . . .
C89 C 0.6252(2) 0.6076(3) 0.3841(2) 0.0590(16) Uani 1 1 d . . . . .
C90 C 0.7259(3) 0.6615(4) 0.4219(4) 0.105(3) Uani 1 1 d . . . . .
H90 H 0.760115 0.679873 0.434836 0.126 Uiso 1 1 calc R U . . .
C91 C 0.3212(2) 0.1854(3) 0.1956(2) 0.0599(17) Uani 1 1 d . . . . .
H91 H 0.350164 0.159937 0.212468 0.072 Uiso 1 1 calc R U . . .
C92 C 0.2713(4) 0.0846(3) 0.1670(3) 0.089(3) Uani 1 1 d . . . . .
H92A H 0.281738 0.067525 0.141512 0.133 Uiso 1 1 calc R U . . .
H92B H 0.234238 0.072791 0.163696 0.133 Uiso 1 1 calc R U . . .
H92C H 0.294622 0.066920 0.195240 0.133 Uiso 1 1 calc R U . . .
C93 C 0.5107(3) 0.3274(3) 0.5265(2) 0.0628(17) Uani 1 1 d . . . . .
H93 H 0.473852 0.335452 0.521705 0.075 Uiso 1 1 calc R U . . .
C94 C 0.4940(5) 0.2527(4) 0.3987(3) 0.106(3) Uani 1 1 d . . . . .
H94A H 0.480940 0.221250 0.374582 0.159 Uiso 1 1 calc R U . . .
H94B H 0.466722 0.259843 0.413895 0.159 Uiso 1 1 calc R U . . .
H94C H 0.526654 0.236850 0.420557 0.159 Uiso 1 1 calc R U . . .
C95 C 0.6471(3) 0.1449(3) 0.3721(3) 0.075(2) Uani 1 1 d . . . . .
H95 H 0.681825 0.152321 0.392171 0.090 Uiso 1 1 calc R U . . .
C96 C 0.6101(6) 0.2643(4) -0.0015(4) 0.138(5) Uani 1 1 d . . . . .
C97 C 0.7079(2) 0.5549(3) 0.3074(2) 0.0520(15) Uani 1 1 d . . . . .
C98 C 0.4397(4) 0.4294(4) 0.0606(4) 0.110(3) Uani 1 1 d . . . . .
H98A H 0.400640 0.427098 0.051464 0.165 Uiso 1 1 calc R U . . .
H98B H 0.451063 0.473131 0.069706 0.165 Uiso 1 1 calc R U . . .
H98C H 0.452389 0.416995 0.035211 0.165 Uiso 1 1 calc R U . . .
C99 C 0.6127(2) 0.1961(3) 0.3563(2) 0.0542(15) Uani 1 1 d . . . . .
C100 C 0.1797(4) 0.3923(5) 0.4317(4) 0.121(4) Uani 1 1 d . . . . .
H10A H 0.180533 0.346116 0.436570 0.181 Uiso 1 1 calc R U . . .
H10B H 0.143185 0.407906 0.426110 0.181 Uiso 1 1 calc R U . . .
H10C H 0.203216 0.413228 0.458478 0.181 Uiso 1 1 calc R U . . .
C101 C 0.5882(2) 0.3354(3) 0.5008(2) 0.0531(14) Uani 1 1 d . . . . .
C102 C 0.5479(5) 0.5211(5) 0.4484(4) 0.116(4) Uani 1 1 d . . . . .
H10D H 0.558200 0.563833 0.441510 0.174 Uiso 1 1 calc R U . . .
H10E H 0.519222 0.524433 0.462530 0.174 Uiso 1 1 calc R U . . .
H10F H 0.578713 0.499780 0.469194 0.174 Uiso 1 1 calc R U . . .
C103 C 0.6658(2) 0.5001(3) 0.4053(2) 0.0596(17) Uani 1 1 d . . . . .
C104 C 0.6414(8) 0.2743(5) -0.0353(5) 0.200(9) Uani 1 1 d . . . . .
H10G H 0.616774 0.273675 -0.066060 0.300 Uiso 1 1 calc R U . . .
H10H H 0.667745 0.240194 -0.031925 0.300 Uiso 1 1 calc R U . . .
H10I H 0.659700 0.315523 -0.029603 0.300 Uiso 1 1 calc R U . . .
C105 C 0.5691(3) 0.3068(3) 0.0531(3) 0.0659(18) Uani 1 1 d . . . . .
C106 C 0.7911(4) 0.3080(6) 0.4288(4) 0.050(2) Uani 0.5 1 d D U P A 1
H10J H 0.800366 0.321522 0.401903 0.075 Uiso 0.5 1 calc R U P A 1
H10K H 0.769665 0.269040 0.422074 0.075 Uiso 0.5 1 calc R U P A 1
H10L H 0.823865 0.299722 0.453444 0.075 Uiso 0.5 1 calc R U P A 1
C107 C 0.5671(3) 0.7712(3) 0.0528(2) 0.0620(17) Uani 1 1 d . . . . .
H107 H 0.563279 0.812575 0.039861 0.074 Uiso 1 1 calc R U . . .
C108 C 0.5241(6) 0.8258(6) 0.2961(5) 0.0664(14) Uani 0.5 1 d D U P C 1
H10M H 0.540396 0.864989 0.311260 0.100 Uiso 0.5 1 calc R U P C 1
H10N H 0.493236 0.836680 0.270326 0.100 Uiso 0.5 1 calc R U P C 1
H10O H 0.512397 0.799339 0.317355 0.100 Uiso 0.5 1 calc R U P C 1
C109 C 0.4140(6) 0.0697(7) 0.1650(7) 0.094(2) Uani 0.5 1 d D U P G 1
H10P H 0.386279 0.073038 0.135834 0.142 Uiso 0.5 1 calc R U P G 1
H10Q H 0.403947 0.095506 0.187437 0.142 Uiso 0.5 1 calc R U P G 1
H10R H 0.417858 0.025103 0.174743 0.142 Uiso 0.5 1 calc R U P G 1

loop_
_atom_site_aniso_label
_atom_site_aniso_U_11
_atom_site_aniso_U_22
_atom_site_aniso_U_33
_atom_site_aniso_U_23
_atom_site_aniso_U_13
_atom_site_aniso_U_12
In1 0.0452(2) 0.02810(19) 0.0664(3) -0.00088(17) 0.01960(18) -0.00246(15)
In2 0.03574(19) 0.0387(2) 0.0861(3) 0.0003(2) 0.00980(19) 0.00109(16)
In3 0.0509(2) 0.0347(2) 0.0788(3) -0.00066(19) 0.0141(2) -0.00568(17)
In4 0.0426(2) 0.0376(2) 0.0682(3) 0.00756(18) 0.00907(18) 0.00554(16)
Ti1 0.0358(4) 0.0249(4) 0.0603(6) -0.0002(4) 0.0100(4) 0.0020(4)
Ti2 0.0392(5) 0.0290(5) 0.0822(8) 0.0102(5) 0.0084(5) 0.0010(4)
Ti3 0.0340(5) 0.0310(5) 0.0794(7) 0.0051(5) 0.0117(5) -0.0025(4)
Ti4 0.0334(4) 0.0248(4) 0.0628(6) 0.0001(4) 0.0117(4) -0.0002(3)
Ti5 0.0479(6) 0.0506(6) 0.0725(8) 0.0198(6) 0.0158(5) 0.0034(5)
Ti6 0.0328(4) 0.0311(5) 0.0707(7) 0.0039(5) 0.0138(4) 0.0035(4)
Ti7 0.0384(5) 0.0309(5) 0.0811(8) -0.0097(5) 0.0020(5) 0.0009(4)
Ti8 0.0364(5) 0.0233(5) 0.0762(7) -0.0024(4) 0.0108(5) 0.0025(4)
Ti9 0.0560(6) 0.0326(5) 0.0715(7) -0.0067(5) 0.0191(5) 0.0041(4)
Ti10 0.0465(5) 0.0281(5) 0.0619(6) -0.0014(4) 0.0194(5) -0.0011(4)
Ti11 0.0416(5) 0.0438(6) 0.0816(8) 0.0113(5) 0.0214(5) -0.0003(4)
Ti12 0.0368(5) 0.0313(5) 0.0604(6) 0.0049(4) 0.0102(4) 0.0016(4)
O32 0.057(2) 0.034(2) 0.079(3) -0.012(2) 0.012(2) -0.0066(18)
O2 0.0348(18) 0.033(2) 0.075(3) 0.0014(18) 0.0142(18) 0.0062(15)
O1 0.053(2) 0.045(3) 0.107(4) 0.005(3) -0.013(3) 0.004(2)
O4 0.072(3) 0.037(2) 0.076(3) -0.006(2) 0.028(2) 0.008(2)
O5 0.0376(18) 0.0307(19) 0.061(2) -0.0044(17) 0.0140(17) -0.0010(15)
O6 0.048(2) 0.069(3) 0.070(3) 0.026(2) 0.011(2) 0.005(2)
O7 0.0387(19) 0.0252(18) 0.084(3) 0.0011(18) 0.0115(19) 0.0062(15)
O8 0.051(2) 0.056(3) 0.100(4) 0.014(2) 0.034(2) 0.000(2)
O9 0.0418(19) 0.0291(19) 0.063(2) 0.0009(17) 0.0148(17) 0.0048(15)
O10 0.043(2) 0.038(2) 0.078(3) -0.007(2) -0.003(2) -0.0039(17)
O11 0.0325(17) 0.0284(18) 0.057(2) 0.0003(16) 0.0122(16) -0.0015(14)
O12 0.044(2) 0.041(2) 0.092(3) 0.016(2) 0.021(2) -0.0053(17)
O13 0.0381(18) 0.0315(19) 0.069(3) -0.0009(17) 0.0217(18) -0.0004(15)
O14 0.049(2) 0.032(2) 0.094(3) 0.014(2) 0.013(2) 0.0026(17)
O15 0.0373(18) 0.0316(19) 0.074(3) 0.0048(18) 0.0179(18) -0.0003(15)
O16 0.037(2) 0.053(3) 0.099(3) 0.009(2) 0.025(2) 0.0032(18)
O17 0.0421(19) 0.0329(19) 0.065(2) 0.0042(17) 0.0168(18) 0.0026(15)
O18 0.042(2) 0.039(2) 0.080(3) 0.007(2) 0.0154(19) 0.0033(17)
O19 0.0381(18) 0.0293(19) 0.069(3) -0.0005(17) 0.0134(17) 0.0030(15)
O20 0.061(2) 0.0278(19) 0.075(3) -0.0024(18) 0.030(2) -0.0024(17)
O21 0.0390(19) 0.0262(18) 0.067(2) -0.0027(17) 0.0095(17) 0.0015(15)
O22 0.042(2) 0.034(2) 0.099(3) 0.002(2) 0.008(2) -0.0092(17)
O23 0.0354(18) 0.033(2) 0.069(3) 0.0013(18) 0.0100(17) -0.0008(15)
O24 0.054(2) 0.031(2) 0.097(3) 0.002(2) 0.012(2) -0.0013(18)
O25 0.052(2) 0.0257(19) 0.071(3) -0.0028(18) 0.0226(19) 0.0001(16)
O26 0.051(2) 0.034(2) 0.064(3) -0.0020(18) 0.0053(19) 0.0000(17)
O27 0.0325(17) 0.0322(19) 0.076(3) 0.0021(18) 0.0138(17) 0.0026(15)
O28 0.054(2) 0.053(3) 0.071(3) 0.017(2) 0.017(2) 0.006(2)
O29 0.0407(19) 0.036(2) 0.066(3) 0.0120(18) 0.0106(18) 0.0017(16)
O30 0.042(2) 0.043(2) 0.107(4) -0.006(2) 0.021(2) -0.0065(18)
O31 0.0365(18) 0.037(2) 0.063(2) 0.0038(18) 0.0075(17) 0.0026(16)
O32A 0.0409(18) 0.061(3) 0.045(6) 0.004(4) 0.000(3) 0.011(2)
O32B 0.0411(18) 0.061(3) 0.046(6) 0.004(4) -0.002(3) 0.010(2)
O33 0.042(2) 0.035(2) 0.062(2) 0.0007(18) 0.0097(18) 0.0005(16)
O34 0.0393(19) 0.033(2) 0.082(3) 0.0060(19) 0.0116(19) -0.0029(16)
O35 0.071(3) 0.039(2) 0.066(3) -0.0033(19) 0.027(2) 0.0007(19)
O36 0.0322(19) 0.042(2) 0.089(3) 0.000(2) 0.0116(19) 0.0012(16)
O37 0.0393(19) 0.036(2) 0.069(3) -0.0044(18) 0.0095(18) -0.0005(16)
O38 0.039(2) 0.043(2) 0.082(3) -0.003(2) 0.007(2) -0.0009(17)
O39 0.052(2) 0.0281(19) 0.065(3) 0.0030(17) 0.0221(19) 0.0009(16)
O40 0.0338(19) 0.036(2) 0.087(3) -0.002(2) 0.0057(19) -0.0082(16)
O41 0.050(2) 0.0325(19) 0.056(2) 0.0045(17) 0.0117(18) 0.0049(16)
O42 0.052(2) 0.037(2) 0.076(3) 0.002(2) 0.006(2) 0.0134(18)
O43 0.045(2) 0.0309(19) 0.070(3) -0.0027(18) 0.0054(19) -0.0056(16)
O44 0.045(2) 0.039(2) 0.087(3) 0.009(2) 0.016(2) -0.0031(17)
O45 0.045(2) 0.037(2) 0.070(3) 0.0046(18) 0.0211(19) 0.0050(16)
O46 0.061(2) 0.038(2) 0.078(3) -0.011(2) 0.024(2) -0.0003(19)
O47 0.0418(19) 0.0303(19) 0.069(3) 0.0030(18) 0.0166(18) 0.0012(15)
O48 0.041(2) 0.032(2) 0.095(3) 0.013(2) 0.013(2) 0.0047(16)
O49 0.043(2) 0.038(2) 0.079(3) 0.005(2) 0.016(2) 0.0036(17)
O50 0.049(2) 0.049(2) 0.060(3) 0.011(2) 0.0122(19) 0.0012(18)
O51 0.047(2) 0.032(2) 0.079(3) -0.0066(19) 0.022(2) 0.0033(16)
O52 0.052(2) 0.044(2) 0.082(3) 0.024(2) 0.019(2) 0.0005(18)
O53 0.041(2) 0.038(2) 0.081(3) 0.001(2) 0.0072(19) 0.0000(17)
O54 0.058(2) 0.030(2) 0.099(3) -0.011(2) 0.010(2) 0.0014(19)
O55 0.042(2) 0.0258(19) 0.090(3) -0.0015(19) 0.010(2) 0.0021(16)
O56A 0.071(3) 0.042(2) 0.090(3) -0.021(2) 0.035(3) -0.014(2)
O56B 0.071(3) 0.043(2) 0.090(3) -0.021(2) 0.036(3) -0.014(2)
O57 0.040(2) 0.046(2) 0.071(3) -0.001(2) 0.0086(19) -0.0026(17)
O58 0.057(2) 0.052(3) 0.078(3) 0.017(2) 0.028(2) 0.002(2)
O59 0.0415(19) 0.0288(19) 0.068(3) -0.0004(17) 0.0060(18) 0.0065(15)
O60 0.057(3) 0.059(3) 0.066(3) 0.009(2) 0.012(2) 0.011(2)
O61 0.054(2) 0.041(2) 0.065(3) -0.0006(19) 0.024(2) -0.0018(18)
O62 0.082(3) 0.038(2) 0.090(3) -0.009(2) 0.032(3) 0.000(2)
O63 0.045(2) 0.036(2) 0.067(3) 0.0030(18) 0.0152(18) -0.0050(16)
O64A 0.062(3) 0.062(4) 0.108(4) -0.007(3) -0.011(2) 0.020(3)
O64B 0.062(3) 0.062(4) 0.108(4) -0.007(3) -0.011(2) 0.020(3)
O65 0.043(2) 0.042(2) 0.077(3) 0.003(2) 0.022(2) 0.0014(17)
O66A 0.078(3) 0.043(2) 0.148(5) -0.002(3) 0.017(3) -0.019(2)
O66B 0.078(3) 0.043(2) 0.147(5) -0.002(3) 0.018(3) -0.019(2)
C1 0.062(4) 0.040(4) 0.103(6) -0.002(4) 0.000(4) 0.000(3)
C2 0.055(4) 0.066(4) 0.057(4) -0.014(3) 0.010(3) -0.025(3)
C4 0.052(3) 0.036(3) 0.094(5) -0.001(3) -0.001(3) 0.000(3)
C5 0.079(5) 0.096(7) 0.087(6) 0.014(5) 0.010(4) -0.002(5)
C6 0.046(3) 0.030(3) 0.059(3) 0.009(2) 0.024(3) 0.005(2)
C7 0.063(4) 0.088(6) 0.080(5) 0.000(4) -0.015(4) -0.014(4)
C8 0.042(3) 0.039(3) 0.067(4) 0.005(3) 0.021(3) -0.004(2)
C9 0.055(4) 0.038(3) 0.114(6) -0.002(4) 0.015(4) 0.002(3)
C10 0.048(3) 0.031(3) 0.057(3) 0.006(2) 0.021(3) 0.009(2)
C11 0.079(5) 0.036(4) 0.127(7) 0.002(4) -0.007(5) -0.010(3)
C12 0.050(3) 0.036(3) 0.061(4) -0.007(3) 0.019(3) -0.007(2)
C13 0.054(4) 0.032(3) 0.146(8) 0.002(4) 0.006(4) 0.020(3)
C14 0.047(3) 0.039(3) 0.057(3) -0.009(3) 0.018(3) -0.015(2)
C15 0.285(17) 0.058(6) 0.167(11) -0.002(6) 0.172(12) 0.023(8)
C16 0.044(3) 0.025(3) 0.076(4) 0.000(3) 0.026(3) 0.004(2)
C17 0.064(4) 0.037(4) 0.152(8) -0.005(4) 0.065(5) -0.010(3)
C18 0.040(3) 0.037(3) 0.066(4) 0.002(3) 0.015(3) -0.001(2)
C19 0.048(4) 0.058(4) 0.110(6) -0.009(4) 0.009(4) -0.011(3)
C20 0.042(3) 0.027(3) 0.081(4) 0.003(3) 0.022(3) 0.008(2)
C21 0.056(4) 0.039(3) 0.104(6) -0.004(3) 0.014(4) -0.008(3)
C22 0.039(3) 0.038(3) 0.071(4) 0.007(3) 0.017(3) 0.004(2)
C23 0.065(4) 0.035(4) 0.147(8) -0.004(4) 0.010(5) 0.015(3)
C24 0.041(3) 0.038(3) 0.056(3) 0.006(2) 0.021(2) 0.009(2)
C25 0.104(6) 0.063(5) 0.103(6) -0.009(4) 0.055(5) -0.008(4)
C26 0.044(3) 0.038(3) 0.052(3) 0.006(2) 0.013(2) 0.006(2)
C27 0.100(7) 0.042(5) 0.244(14) -0.016(6) 0.010(8) 0.028(5)
C28 0.039(3) 0.036(3) 0.062(4) 0.003(3) 0.017(3) 0.005(2)
C29 0.062(4) 0.053(4) 0.063(4) 0.000(3) 0.006(3) -0.018(3)
C30 0.041(3) 0.036(3) 0.064(4) 0.002(3) 0.014(3) -0.006(2)
C31 0.081(5) 0.048(4) 0.080(5) -0.010(3) 0.032(4) 0.011(3)
C32 0.054(3) 0.032(3) 0.059(4) -0.005(3) 0.007(3) 0.002(2)
C33 0.051(3) 0.042(3) 0.092(5) -0.001(3) 0.030(3) 0.002(3)
C34 0.047(3) 0.041(3) 0.062(4) -0.004(3) 0.013(3) -0.013(3)
C35 0.056(4) 0.032(3) 0.140(7) 0.002(4) 0.046(4) -0.003(3)
C36 0.055(3) 0.043(3) 0.066(4) 0.000(3) 0.020(3) -0.010(3)
C37 0.047(3) 0.047(4) 0.129(7) 0.004(4) 0.014(4) 0.016(3)
C38 0.053(3) 0.024(3) 0.075(4) -0.001(3) 0.024(3) 0.003(2)
C39 0.073(5) 0.064(5) 0.133(8) 0.010(5) 0.057(5) -0.013(4)
C40 0.048(3) 0.028(3) 0.070(4) -0.005(3) 0.016(3) 0.000(2)
C41 0.058(4) 0.076(5) 0.108(6) 0.006(5) 0.032(4) 0.017(4)
C42 0.040(3) 0.043(3) 0.077(4) 0.001(3) 0.022(3) -0.006(3)
C43 0.050(4) 0.050(4) 0.143(8) -0.004(4) 0.005(4) -0.013(3)
C44 0.041(3) 0.045(3) 0.066(4) 0.004(3) 0.016(3) -0.009(2)
C45 0.064(4) 0.027(3) 0.129(7) -0.011(4) 0.017(4) 0.005(3)
C46 0.051(3) 0.042(3) 0.076(4) 0.008(3) 0.026(3) 0.012(3)
C47 0.047(4) 0.069(5) 0.159(9) -0.009(5) -0.006(5) -0.004(4)
C48 0.054(3) 0.039(3) 0.074(4) 0.007(3) 0.023(3) 0.000(3)
C49 0.168(9) 0.033(4) 0.120(7) -0.014(4) 0.078(7) 0.013(5)
C50 0.035(3) 0.035(3) 0.065(4) 0.006(3) 0.022(2) 0.007(2)
C51 0.081(6) 0.285(17) 0.068(6) 0.059(8) 0.022(5) 0.009(8)
C52 0.058(4) 0.030(3) 0.081(5) -0.010(3) 0.011(3) 0.006(3)
C53 0.098(7) 0.046(5) 0.235(14) 0.011(7) -0.021(8) -0.017(5)
C54 0.041(3) 0.033(3) 0.108(6) 0.002(3) 0.026(4) -0.001(2)
C55 0.063(3) 0.062(4) 0.108(4) -0.007(3) -0.011(3) 0.021(3)
C56 0.045(3) 0.036(3) 0.091(5) -0.007(3) 0.011(3) -0.007(3)
C57 0.055(3) 0.048(4) 0.058(4) -0.005(3) 0.002(3) -0.013(3)
C58 0.056(4) 0.043(4) 0.101(6) 0.003(3) 0.037(4) -0.005(3)
C59 0.050(3) 0.035(3) 0.082(4) 0.009(3) 0.026(3) 0.005(2)
C60 0.068(4) 0.032(3) 0.093(5) -0.009(3) 0.017(4) 0.015(3)
C61 0.052(3) 0.036(3) 0.064(4) 0.003(3) 0.023(3) 0.008(2)
C62 0.068(4) 0.054(4) 0.118(6) 0.010(4) 0.049(4) -0.009(3)
C63 0.063(4) 0.040(3) 0.054(4) -0.006(3) 0.006(3) -0.002(3)
C64 0.071(4) 0.045(4) 0.073(4) -0.004(3) 0.015(4) -0.014(3)
C65 0.059(4) 0.055(4) 0.062(4) -0.011(3) 0.025(3) -0.012(3)
C66 0.042(3) 0.040(3) 0.100(5) -0.008(3) 0.007(3) -0.005(3)
C67 0.044(3) 0.032(3) 0.079(4) 0.004(3) 0.019(3) 0.006(2)
C68 0.046(3) 0.048(4) 0.097(5) 0.002(3) 0.020(3) 0.010(3)
C69 0.046(3) 0.047(4) 0.090(5) 0.007(3) 0.015(3) 0.014(3)
C70 0.049(3) 0.028(3) 0.113(6) 0.000(3) 0.039(4) -0.007(2)
C71 0.039(3) 0.048(3) 0.067(4) 0.004(3) 0.020(3) 0.004(2)
C72 0.064(4) 0.090(6) 0.052(4) 0.006(4) 0.008(3) 0.013(4)
C73 0.059(4) 0.041(3) 0.086(5) 0.005(3) 0.024(3) 0.016(3)
C74 0.079(5) 0.124(8) 0.050(4) 0.002(4) 0.015(4) 0.001(5)
C75 0.055(3) 0.061(4) 0.053(4) 0.000(3) 0.006(3) -0.016(3)
C76 0.104(6) 0.060(5) 0.104(6) 0.019(4) 0.032(5) -0.021(4)
C77 0.046(3) 0.043(3) 0.062(4) 0.012(3) 0.019(3) 0.013(3)
C78 0.150(9) 0.053(5) 0.104(7) 0.001(4) 0.069(6) 0.012(5)
C79 0.047(3) 0.039(3) 0.069(4) 0.005(3) 0.016(3) -0.007(2)
C80 0.105(6) 0.067(5) 0.070(5) 0.007(4) 0.026(4) -0.026(4)
C81 0.046(3) 0.039(3) 0.068(4) 0.003(3) 0.012(3) 0.012(2)
C82 0.063(5) 0.075(6) 0.133(8) -0.008(5) -0.003(5) 0.029(4)
C83 0.047(3) 0.045(3) 0.077(4) 0.004(3) 0.022(3) 0.016(3)
C84 0.080(5) 0.150(9) 0.049(4) 0.022(5) 0.012(4) 0.032(6)
C85 0.055(3) 0.047(3) 0.072(4) -0.004(3) 0.025(3) -0.014(3)
C86 0.061(4) 0.050(4) 0.125(7) -0.002(4) -0.008(4) -0.005(3)
C87 0.054(3) 0.058(4) 0.065(4) 0.007(3) 0.014(3) -0.022(3)
C88 0.069(5) 0.039(4) 0.164(9) 0.011(5) 0.010(5) 0.023(3)
C89 0.050(3) 0.039(3) 0.080(5) 0.003(3) 0.006(3) -0.001(3)
C90 0.069(5) 0.060(5) 0.155(9) 0.000(5) -0.013(5) -0.009(4)
C91 0.049(3) 0.042(3) 0.083(5) 0.008(3) 0.011(3) -0.007(3)
C92 0.097(6) 0.041(4) 0.113(7) -0.002(4) 0.007(5) -0.021(4)
C93 0.063(4) 0.067(4) 0.054(4) -0.004(3) 0.011(3) 0.005(3)
C94 0.150(9) 0.061(5) 0.110(7) 0.010(5) 0.045(6) -0.037(6)
C95 0.057(4) 0.041(4) 0.117(6) 0.000(4) 0.009(4) 0.013(3)
C96 0.248(15) 0.050(5) 0.176(11) 0.004(6) 0.156(11) 0.020(7)
C97 0.038(3) 0.036(3) 0.080(4) -0.005(3) 0.013(3) -0.003(2)
C98 0.124(8) 0.067(6) 0.126(8) -0.003(6) 0.019(7) 0.005(5)
C99 0.050(3) 0.036(3) 0.076(4) 0.006(3) 0.019(3) 0.008(2)
C100 0.113(8) 0.118(8) 0.165(10) 0.025(8) 0.093(8) -0.005(6)
C101 0.057(3) 0.049(3) 0.048(3) -0.006(3) 0.008(3) 0.007(3)
C102 0.180(11) 0.077(6) 0.115(8) -0.006(6) 0.079(8) -0.021(7)
C103 0.047(3) 0.042(3) 0.077(4) 0.002(3) -0.002(3) 0.001(3)
C104 0.40(3) 0.070(7) 0.237(16) 0.004(9) 0.251(19) 0.027(11)
C105 0.087(5) 0.038(3) 0.077(5) -0.001(3) 0.031(4) 0.013(3)
C106 0.038(2) 0.061(3) 0.045(6) 0.004(4) 0.000(3) 0.012(2)
C107 0.064(4) 0.048(4) 0.071(4) 0.008(3) 0.016(3) -0.010(3)
C108 0.072(3) 0.044(2) 0.090(4) -0.021(2) 0.035(3) -0.013(2)
C109 0.079(3) 0.046(2) 0.148(5) -0.002(3) 0.018(3) -0.019(2)

loop_
_atom_type_symbol
_atom_type_description
_atom_type_scat_dispersion_real
_atom_type_scat_dispersion_imag
_atom_type_scat_source
C C 0.0150 0.0070 'International Tables Vol C Tables 4.2.6.8 and 6.1.1.4'
H H 0.0000 0.0000 'International Tables Vol C Tables 4.2.6.8 and 6.1.1.4'
In In 0.1340 3.9100 'International Tables Vol C Tables 4.2.6.8 and 6.1.1.4'
O O 0.0410 0.0250 'International Tables Vol C Tables 4.2.6.8 and 6.1.1.4'
Ti Ti 0.3610 1.4660 'International Tables Vol C Tables 4.2.6.8 and 6.1.1.4'

loop_
_geom_angle_atom_site_label_1
_geom_angle_atom_site_label_2
_geom_angle_atom_site_label_3
_geom_angle
_geom_angle_site_symmetry_1
_geom_angle_site_symmetry_3
_geom_angle_publ_flag
O9 In1 O5 95.85(12) . . ?
O20 In1 O5 117.19(14) . . ?
O20 In1 O9 89.03(14) . . ?
O20 In1 O25 81.57(15) . . ?
O20 In1 O47 163.24(14) . . ?
O20 In1 O56A 91.5(4) . . ?
O24 In1 O5 56.33(13) . . ?
O24 In1 O9 147.56(14) . . ?
O24 In1 O20 90.09(17) . . ?
O24 In1 O25 154.82(14) . . ?
O24 In1 O47 105.09(17) . . ?
O24 In1 O56A 76.5(5) . . ?
O25 In1 O5 147.82(12) . . ?
O25 In1 O9 56.52(13) . . ?
O47 In1 O5 77.96(13) . . ?
O47 In1 O9 81.96(14) . . ?
O47 In1 O25 81.67(14) . . ?
O47 In1 O56A 85.3(5) . . ?
O56A In1 O5 122.3(3) . . ?
O56A In1 O9 136.0(5) . . ?
O56A In1 O25 80.0(5) . . ?
O56B In1 O5 123.3(4) . . ?
O56B In1 O9 135.6(5) . . ?
O56B In1 O20 90.4(5) . . ?
O56B In1 O24 76.8(5) . . ?
O56B In1 O25 79.5(5) . . ?
O56B In1 O47 86.3(6) . . ?
O30 In2 O27 113.17(16) . . ?
O30 In2 O38 86.76(16) . . ?
O30 In2 O40 95.09(16) . . ?
O30 In2 O64A 91.6(6) . . ?
O36 In2 O27 56.11(13) . . ?
O36 In2 O30 87.78(16) . . ?
O36 In2 O38 154.68(14) . . ?
O36 In2 O40 148.38(14) . . ?
O36 In2 O53 101.50(16) . . ?
O36 In2 O64A 75.0(6) . . ?
O38 In2 O27 147.39(13) . . ?
O38 In2 O40 56.85(14) . . ?
O38 In2 O64A 80.5(6) . . ?
O40 In2 O27 94.42(12) . . ?
O53 In2 O27 77.24(14) . . ?
O53 In2 O30 169.01(16) . . ?
O53 In2 O38 82.34(16) . . ?
O53 In2 O40 80.14(15) . . ?
O53 In2 O64A 85.2(5) . . ?
O64A In2 O27 122.2(6) . . ?
O64A In2 O40 136.2(5) . . ?
O64B In2 O27 125.5(7) . . ?
O64B In2 O30 89.0(7) . . ?
O64B In2 O36 77.2(6) . . ?
O64B In2 O38 78.0(6) . . ?
O64B In2 O40 134.2(6) . . ?
O64B In2 O53 87.4(7) . . ?
O32 In3 O43 55.15(13) . . ?
O32 In3 O44 94.34(17) . . ?
O32 In3 O54 155.90(15) . . ?
O32 In3 O55 147.61(14) . . ?
O32 In3 O62 90.06(18) . . ?
O32 In3 O66A 79.2(4) . . ?
O32 In3 O66B 78.2(4) . . ?
O44 In3 O43 75.47(15) . . ?
O44 In3 O55 79.20(15) . . ?
O54 In3 O43 147.55(14) . . ?
O54 In3 O44 88.14(17) . . ?
O54 In3 O55 56.33(14) . . ?
O54 In3 O62 85.84(19) . . ?
O54 In3 O66A 76.9(4) . . ?
O54 In3 O66B 78.2(4) . . ?
O55 In3 O43 92.69(12) . . ?
O62 In3 O43 111.12(16) . . ?
O62 In3 O44 173.39(16) . . ?
O62 In3 O55 99.63(17) . . ?
O62 In3 O66A 87.5(3) . . ?
O66A In3 O43 129.2(5) . . ?
O66A In3 O44 88.5(3) . . ?
O66A In3 O55 131.7(3) . . ?
O66B In3 O43 126.4(5) . . ?
O66B In3 O44 84.3(4) . . ?
O66B In3 O55 131.7(4) . . ?
O66B In3 O62 91.7(5) . . ?
O1 In4 O31 56.16(14) . . ?
O1 In4 O32A 73.5(5) . . ?
O1 In4 O42 153.84(16) . . ?
O1 In4 O48 148.15(14) . . ?
O1 In4 O49 88.72(19) . . ?
O1 In4 O60 94.9(2) . . ?
O32A In4 O31 128.3(5) . . ?
O32A In4 O48 135.8(4) . . ?
O32B In4 O1 77.5(5) . . ?
O32B In4 O31 129.2(6) . . ?
O32B In4 O42 76.4(5) . . ?
O32B In4 O48 129.1(4) . . ?
O32B In4 O49 83.1(4) . . ?
O32B In4 O60 92.3(4) . . ?
O42 In4 O31 147.69(14) . . ?
O42 In4 O32A 80.6(5) . . ?
O42 In4 O48 56.22(14) . . ?
O42 In4 O49 89.24(16) . . ?
O42 In4 O60 85.11(17) . . ?
O48 In4 O31 92.24(12) . . ?
O49 In4 O31 76.75(14) . . ?
O49 In4 O32A 92.5(4) . . ?
O49 In4 O48 79.15(15) . . ?
O60 In4 O31 109.79(15) . . ?
O60 In4 O32A 83.4(4) . . ?
O60 In4 O48 100.32(16) . . ?
O60 In4 O49 173.47(15) . . ?
O11 Ti1 O9 87.76(14) . . ?
O11 Ti1 O41 76.34(15) . . ?
O11 Ti1 O59 165.59(16) . . ?
O37 Ti1 O9 168.72(17) . . ?
O37 Ti1 O11 100.14(16) . . ?
O37 Ti1 O41 87.25(17) . . ?
O37 Ti1 O45 95.70(18) . . ?
O37 Ti1 O59 89.04(16) . . ?
O41 Ti1 O9 86.81(15) . . ?
O45 Ti1 O9 91.82(17) . . ?
O45 Ti1 O11 93.38(16) . . ?
O45 Ti1 O41 169.68(16) . . ?
O45 Ti1 O59 96.76(17) . . ?
O59 Ti1 O9 81.73(15) . . ?
O59 Ti1 O41 93.18(16) . . ?
O14 Ti2 O48 81.99(16) . . ?
O14 Ti2 O52 92.02(19) . . ?
O18 Ti2 O14 96.2(2) . . ?
O18 Ti2 O29 96.03(18) . . ?
O18 Ti2 O48 90.77(18) . . ?
O18 Ti2 O52 170.31(18) . . ?
O29 Ti2 O14 163.90(19) . . ?
O29 Ti2 O48 87.37(16) . . ?
O29 Ti2 O52 75.00(17) . . ?
O34 Ti2 O14 89.60(17) . . ?
O34 Ti2 O18 97.25(19) . . ?
O34 Ti2 O29 99.25(17) . . ?
O34 Ti2 O48 168.97(17) . . ?
O34 Ti2 O52 87.97(18) . . ?
O48 Ti2 O52 85.22(17) . . ?
O12 Ti3 O40 85.86(17) . . ?
O15 Ti3 O12 76.10(16) . . ?
O15 Ti3 O40 86.20(15) . . ?
O22 Ti3 O12 94.62(19) . . ?
O22 Ti3 O15 165.41(17) . . ?
O22 Ti3 O40 81.85(16) . . ?
O34 Ti3 O12 90.75(19) . . ?
O34 Ti3 O15 101.73(18) . . ?
O34 Ti3 O22 89.47(18) . . ?
O34 Ti3 O40 170.39(16) . . ?
O34 Ti3 O57 95.55(18) . . ?
O57 Ti3 O12 166.44(18) . . ?
O57 Ti3 O15 90.84(17) . . ?
O57 Ti3 O22 97.4(2) . . ?
O57 Ti3 O40 89.69(17) . . ?
O11 Ti4 O5 85.92(14) . . ?
O11 Ti4 O13 75.54(14) . . ?
O13 Ti4 O5 87.40(14) . . ?
O19 Ti4 O5 170.08(15) . . ?
O19 Ti4 O11 101.07(16) . . ?
O19 Ti4 O13 87.56(16) . . ?
O19 Ti4 O23 90.18(16) . . ?
O19 Ti4 O63 96.19(18) . . ?
O23 Ti4 O5 81.40(15) . . ?
O23 Ti4 O11 162.08(16) . . ?
O23 Ti4 O13 91.22(16) . . ?
O63 Ti4 O5 90.20(16) . . ?
O63 Ti4 O11 94.51(16) . . ?
O63 Ti4 O13 169.89(16) . . ?
O63 Ti4 O23 98.13(17) . . ?
O28 Ti5 O6 80.50(18) . . ?
O28 Ti5 O29 161.86(18) . . ?
O28 Ti5 O50 100.40(19) . . ?
O28 Ti5 O52 95.10(19) . . ?
O29 Ti5 O6 81.67(16) . . ?
O29 Ti5 O50 79.91(17) . . ?
O29 Ti5 O52 79.15(18) . . ?
O50 Ti5 O6 80.61(17) . . ?
O50 Ti5 O52 154.59(19) . . ?
O52 Ti5 O6 82.26(18) . . ?
O58 Ti5 O6 177.0(2) . . ?
O58 Ti5 O28 97.16(19) . . ?
O58 Ti5 O29 100.76(18) . . ?
O58 Ti5 O50 98.04(18) . . ?
O58 Ti5 O52 99.9(2) . . ?
O2 Ti6 O27 81.20(15) . . ?
O2 Ti6 O65 90.65(17) . . ?
O15 Ti6 O2 162.97(16) . . ?
O15 Ti6 O27 86.78(15) . . ?
O15 Ti6 O65 76.74(16) . . ?
O17 Ti6 O2 89.78(16) . . ?
O17 Ti6 O15 100.97(16) . . ?
O17 Ti6 O27 169.78(17) . . ?
O17 Ti6 O45 95.73(18) . . ?
O17 Ti6 O65 87.85(17) . . ?
O45 Ti6 O2 97.54(17) . . ?
O45 Ti6 O15 94.51(17) . . ?
O45 Ti6 O27 90.24(17) . . ?
O45 Ti6 O65 171.06(17) . . ?
O65 Ti6 O27 87.47(16) . . ?
O10 Ti7 O26 91.57(18) . . ?
O10 Ti7 O43 81.81(16) . . ?
O21 Ti7 O10 163.66(18) . . ?
O21 Ti7 O26 76.71(16) . . ?
O21 Ti7 O43 86.49(15) . . ?
O37 Ti7 O10 89.63(17) . . ?
O37 Ti7 O21 100.67(16) . . ?
O37 Ti7 O26 85.86(18) . . ?
O37 Ti7 O43 169.68(18) . . ?
O37 Ti7 O57 94.56(19) . . ?
O43 Ti7 O26 88.60(17) . . ?
O57 Ti7 O10 96.58(19) . . ?
O57 Ti7 O21 95.23(17) . . ?
O57 Ti7 O26 171.85(16) . . ?
O57 Ti7 O43 92.16(18) . . ?
O7 Ti8 O51 91.92(17) . . ?
O7 Ti8 O55 81.82(15) . . ?
O18 Ti8 O7 96.29(18) . . ?
O18 Ti8 O21 95.04(17) . . ?
O18 Ti8 O51 170.10(17) . . ?
O18 Ti8 O55 90.46(18) . . ?
O19 Ti8 O7 90.07(16) . . ?
O19 Ti8 O18 96.99(18) . . ?
O19 Ti8 O21 99.61(16) . . ?
O19 Ti8 O51 88.49(17) . . ?
O19 Ti8 O55 169.56(16) . . ?
O21 Ti8 O7 164.08(17) . . ?
O21 Ti8 O51 75.86(16) . . ?
O21 Ti8 O55 86.95(15) . . ?
O51 Ti8 O55 85.24(16) . . ?
O4 Ti9 O21 160.89(17) . . ?
O4 Ti9 O26 100.4(2) . . ?
O4 Ti9 O46 80.53(18) . . ?
O4 Ti9 O51 95.82(19) . . ?
O21 Ti9 O46 80.60(16) . . ?
O26 Ti9 O21 79.79(17) . . ?
O26 Ti9 O46 81.82(16) . . ?
O26 Ti9 O51 155.26(19) . . ?
O35 Ti9 O4 98.03(19) . . ?
O35 Ti9 O21 100.93(17) . . ?
O35 Ti9 O26 96.65(18) . . ?
O35 Ti9 O46 177.6(2) . . ?
O35 Ti9 O51 99.48(18) . . ?
O51 Ti9 O21 78.83(16) . . ?
O51 Ti9 O46 82.55(16) . . ?
O11 Ti10 O13 79.27(15) . . ?
O11 Ti10 O39 79.80(14) . . ?
O13 Ti10 O39 81.73(15) . . ?
O35 Ti10 O11 100.42(17) . . ?
O35 Ti10 O13 97.67(18) . . ?
O35 Ti10 O39 179.32(19) . . ?
O35 Ti10 O41 97.11(18) . . ?
O35 Ti10 O61 99.11(19) . . ?
O41 Ti10 O11 78.76(15) . . ?
O41 Ti10 O13 155.38(17) . . ?
O41 Ti10 O39 83.56(15) . . ?
O61 Ti10 O11 159.85(16) . . ?
O61 Ti10 O13 103.01(17) . . ?
O61 Ti10 O39 80.74(16) . . ?
O61 Ti10 O41 93.94(17) . . ?
O8 Ti11 O12 95.35(19) . . ?
O8 Ti11 O15 161.11(19) . . ?
O8 Ti11 O16 81.45(19) . . ?
O8 Ti11 O65 101.67(19) . . ?
O12 Ti11 O16 82.48(17) . . ?
O15 Ti11 O12 77.95(17) . . ?
O15 Ti11 O16 80.17(16) . . ?
O15 Ti11 O65 79.84(17) . . ?
O58 Ti11 O8 98.0(2) . . ?
O58 Ti11 O12 98.41(19) . . ?
O58 Ti11 O15 100.46(18) . . ?
O58 Ti11 O16 179.0(2) . . ?
O58 Ti11 O65 98.07(19) . . ?
O65 Ti11 O12 154.4(2) . . ?
O65 Ti11 O16 81.25(17) . . ?
O17 Ti12 O29 100.15(16) . . ?
O17 Ti12 O31 169.84(18) . . ?
O17 Ti12 O33 90.23(16) . . ?
O17 Ti12 O50 88.11(17) . . ?
O17 Ti12 O63 96.08(18) . . ?
O29 Ti12 O31 86.14(15) . . ?
O29 Ti12 O33 163.92(17) . . ?
O29 Ti12 O50 75.88(17) . . ?
O31 Ti12 O50 85.70(16) . . ?
O33 Ti12 O31 82.00(15) . . ?
O33 Ti12 O50 92.38(17) . . ?
O63 Ti12 O29 94.53(18) . . ?
O63 Ti12 O31 91.32(17) . . ?
O63 Ti12 O33 96.56(17) . . ?
O63 Ti12 O50 170.10(17) . . ?
C12 O32 In3 101.7(4) . . ?
C24 O2 Ti6 134.3(3) . . ?
C103 O1 In4 100.2(4) . . ?
C105 O4 Ti9 139.1(4) . . ?
Ti4 O5 In1 135.36(17) . . ?
C40 O5 In1 87.9(3) . . ?
C40 O5 Ti4 128.8(3) . . ?
Ti5 O6 In4 137.8(2) . . ?
C32 O6 In4 87.1(4) . . ?
C32 O6 Ti5 133.4(4) . . ?
C16 O7 Ti8 136.6(4) . . ?
C58 O8 Ti11 138.7(5) . . ?
Ti1 O9 In1 134.94(17) . . ?
C6 O9 In1 91.1(3) . . ?
C6 O9 Ti1 133.8(3) . . ?
C34 O10 Ti7 135.2(4) . . ?
Ti1 O11 Ti4 150.6(2) . . ?
Ti1 O11 Ti10 104.52(17) . . ?
Ti10 O11 Ti4 104.86(15) . . ?
Ti11 O12 Ti3 100.21(17) . . ?
C76 O12 Ti3 125.5(5) . . ?
C76 O12 Ti11 126.8(5) . . ?
Ti10 O13 Ti4 99.79(15) . . ?
C33 O13 Ti4 122.4(4) . . ?
C33 O13 Ti10 123.1(4) . . ?
C59 O14 Ti2 136.3(4) . . ?
Ti6 O15 Ti3 151.0(2) . . ?
Ti11 O15 Ti3 104.95(17) . . ?
Ti11 O15 Ti6 104.08(19) . . ?
Ti11 O16 In2 138.09(19) . . ?
C54 O16 In2 87.0(4) . . ?
C54 O16 Ti11 131.4(5) . . ?
Ti6 O17 Ti12 147.5(2) . . ?
Ti8 O18 Ti2 161.9(2) . . ?
Ti8 O19 Ti4 148.7(2) . . ?
C8 O20 In1 101.2(3) . . ?
Ti7 O21 Ti8 151.3(2) . . ?
Ti7 O21 Ti9 103.83(18) . . ?
Ti8 O21 Ti9 104.85(17) . . ?
C79 O22 Ti3 137.6(4) . . ?
C97 O23 Ti4 132.7(4) . . ?
C40 O24 In1 98.6(3) . . ?
C6 O25 In1 95.6(3) . . ?
Ti9 O26 Ti7 99.18(18) . . ?
C98 O26 Ti7 123.5(5) . . ?
C98 O26 Ti9 121.7(5) . . ?
Ti6 O27 In2 135.06(17) . . ?
C22 O27 In2 87.9(3) . . ?
C22 O27 Ti6 130.2(4) . . ?
C63 O28 Ti5 138.0(4) . . ?
Ti5 O29 Ti2 105.61(18) . . ?
Ti5 O29 Ti12 104.6(2) . . ?
Ti12 O29 Ti2 149.8(2) . . ?
C54 O30 In2 101.7(4) . . ?
Ti12 O31 In4 138.12(18) . . ?
C103 O31 In4 88.0(3) . . ?
C103 O31 Ti12 133.2(4) . . ?
In4 O32A H32A 117(2) . . ?
C106 O32A In4 121.4(8) . . ?
C106 O32A H32A 113(2) . . ?
In4 O32B H32B 129.1 . . ?
In4 O32B H32C 130.1 . . ?
H32B O32B H32C 100.8 . . ?
C89 O33 Ti12 136.8(4) . . ?
Ti3 O34 Ti2 149.5(2) . . ?
Ti9 O35 Ti10 155.3(3) . . ?
C22 O36 In2 99.1(3) . . ?
Ti7 O37 Ti1 147.2(2) . . ?
C42 O38 In2 96.7(4) . . ?
Ti10 O39 In1 137.34(17) . . ?
C8 O39 In1 86.5(3) . . ?
C8 O39 Ti10 128.7(4) . . ?
Ti3 O40 In2 136.82(18) . . ?
C42 O40 In2 90.1(3) . . ?
C42 O40 Ti3 133.1(4) . . ?
Ti10 O41 Ti1 99.84(17) . . ?
C5 O41 Ti1 127.7(4) . . ?
C5 O41 Ti10 132.3(5) . . ?
C77 O42 In4 98.5(3) . . ?
Ti7 O43 In3 136.52(17) . . ?
C12 O43 In3 86.6(3) . . ?
C12 O43 Ti7 132.3(4) . . ?
In3 O44 H44A 109.9 . . ?
In3 O44 H44B 109.7 . . ?
H44A O44 H44B 104.2 . . ?
Ti1 O45 Ti6 155.8(2) . . ?
Ti9 O46 In3 138.2(2) . . ?
C52 O46 In3 87.7(4) . . ?
C52 O46 Ti9 132.2(4) . . ?
In1 O47 H47A 109.9 . . ?
In1 O47 H47B 109.9 . . ?
H47A O47 H47B 104.2 . . ?
Ti2 O48 In4 136.94(18) . . ?
C77 O48 In4 88.9(4) . . ?
C77 O48 Ti2 133.5(4) . . ?
In4 O49 H49A 109.7 . . ?
In4 O49 H49B 109.8 . . ?
H49A O49 H49B 104.2 . . ?
Ti5 O50 Ti12 98.9(2) . . ?
C102 O50 Ti5 129.2(5) . . ?
C102 O50 Ti12 129.1(5) . . ?
Ti9 O51 Ti8 99.75(17) . . ?
C41 O51 Ti8 129.8(5) . . ?
C41 O51 Ti9 129.2(5) . . ?
Ti5 O52 Ti2 99.68(17) . . ?
C94 O52 Ti2 128.1(5) . . ?
C94 O52 Ti5 132.2(5) . . ?
In2 O53 H53A 109.8 . . ?
In2 O53 H53B 109.7 . . ?
H53A O53 H53B 104.2 . . ?
C38 O54 In3 98.7(4) . . ?
Ti8 O55 In3 136.81(18) . . ?
C38 O55 In3 89.3(3) . . ?
C38 O55 Ti8 133.5(4) . . ?
In1 O56A H56A 124(2) . . ?
C108 O56A In1 125.4(15) . . ?
C108 O56A H56A 110(2) . . ?
In1 O56B H56B 125.5 . . ?
In1 O56B H56C 130.3 . . ?
H56B O56B H56C 104.1 . . ?
Ti7 O57 Ti3 155.1(2) . . ?
Ti11 O58 Ti5 155.6(3) . . ?
C26 O59 Ti1 137.3(4) . . ?
C32 O60 In4 101.2(4) . . ?
C30 O61 Ti10 135.6(4) . . ?
C52 O62 In3 101.8(4) . . ?
Ti12 O63 Ti4 157.0(2) . . ?
In2 O64A H64A 117.2(17) . . ?
C55 O64A In2 126.3(13) . . ?
C55 O64A H64A 117(2) . . ?
In2 O64B H64B 127.1 . . ?
In2 O64B H64C 128.8 . . ?
H64B O64B H64C 104.2 . . ?
Ti11 O65 Ti6 98.67(18) . . ?
C25 O65 Ti6 125.2(4) . . ?
C25 O65 Ti11 123.9(4) . . ?
In3 O66A H66A 128.4(17) . . ?
C109 O66A In3 123.1(9) . . ?
C109 O66A H66A 108.5(16) . . ?
In3 O66B H66B 128.5 . . ?
In3 O66B H66C 131.0 . . ?
H66B O66B H66C 100.5 . . ?
C11 C1 H1 119.1 . . ?
C11 C1 C89 121.7(6) . . ?
C89 C1 H1 119.1 . . ?
C65 C2 H2 119.5 . . ?
C65 C2 C75 121.1(6) . . ?
C75 C2 H2 119.5 . . ?
C86 C4 C89 118.7(6) . . ?
C86 C4 C103 118.8(6) . . ?
C89 C4 C103 122.2(6) . . ?
O41 C5 H5A 109.5 . . ?
O41 C5 H5B 109.5 . . ?
O41 C5 H5C 109.5 . . ?
H5A C5 H5B 109.5 . . ?
H5A C5 H5C 109.5 . . ?
H5B C5 H5C 109.5 . . ?
O9 C6 In1 60.0(3) . . ?
O9 C6 C10 121.6(5) . . ?
O25 C6 In1 56.7(3) . . ?
O25 C6 O9 116.6(5) . . ?
O25 C6 C10 121.8(5) . . ?
C10 C6 In1 175.3(4) . . ?
H7A C7 H7B 109.5 . . ?
H7A C7 H7C 109.5 . . ?
H7B C7 H7C 109.5 . . ?
C75 C7 H7A 109.6 . . ?
C75 C7 H7B 109.5 . . ?
C75 C7 H7C 109.3 . . ?
O20 C8 C18 121.3(5) . . ?
O39 C8 O20 117.1(5) . . ?
O39 C8 C18 121.6(5) . . ?
C23 C9 H9 119.4 . . ?
C59 C9 H9 119.4 . . ?
C59 C9 C23 121.3(7) . . ?
C26 C10 C6 121.9(5) . . ?
C46 C10 C6 118.0(5) . . ?
C46 C10 C26 120.1(5) . . ?
C1 C11 C53 120.4(7) . . ?
C1 C11 C90 118.7(7) . . ?
C90 C11 C53 120.9(8) . . ?
O32 C12 In3 51.4(3) . . ?
O32 C12 O43 116.5(5) . . ?
O32 C12 C14 121.4(5) . . ?
O43 C12 In3 65.1(3) . . ?
O43 C12 C14 122.2(5) . . ?
C14 C12 In3 172.2(4) . . ?
C45 C13 H13 119.2 . . ?
C45 C13 C68 121.5(6) . . ?
C68 C13 H13 119.2 . . ?
C34 C14 C12 121.8(5) . . ?
C65 C14 C12 118.8(5) . . ?
C65 C14 C34 119.4(6) . . ?
C49 C15 H15 119.2 . . ?
C49 C15 C96 121.7(8) . . ?
C96 C15 H15 119.2 . . ?
O7 C16 C20 118.6(5) . . ?
O7 C16 C67 122.8(5) . . ?
C67 C16 C20 118.6(5) . . ?
C35 C17 H17 119.5 . . ?
C39 C17 H17 119.5 . . ?
C39 C17 C35 121.1(7) . . ?
C30 C18 C8 122.1(5) . . ?
C30 C18 C48 117.9(6) . . ?
C48 C18 C8 119.9(6) . . ?
C43 C19 C47 119.5(6) . . ?
C66 C19 C43 118.6(6) . . ?
C66 C19 C47 121.9(7) . . ?
C16 C20 H20 118.9 . . ?
C68 C20 C16 122.1(6) . . ?
C68 C20 H20 118.9 . . ?
C43 C21 H21 119.5 . . ?
C43 C21 C56 121.1(6) . . ?
C56 C21 H21 119.5 . . ?
O27 C22 In2 63.7(3) . . ?
O27 C22 C50 122.0(5) . . ?
O36 C22 In2 53.2(3) . . ?
O36 C22 O27 116.8(5) . . ?
O36 C22 C50 121.2(5) . . ?
C50 C22 In2 174.3(4) . . ?
C9 C23 C27 119.4(7) . . ?
C88 C23 C9 118.9(7) . . ?
C88 C23 C27 121.7(7) . . ?
O2 C24 C28 118.3(5) . . ?
O2 C24 C50 122.8(5) . . ?
C28 C24 C50 119.0(5) . . ?
O65 C25 H25A 109.5 . . ?
O65 C25 H25B 109.5 . . ?
O65 C25 H25C 109.5 . . ?
H25A C25 H25B 109.5 . . ?
H25A C25 H25C 109.5 . . ?
H25B C25 H25C 109.5 . . ?
O59 C26 C10 123.2(5) . . ?
O59 C26 C81 118.5(5) . . ?
C81 C26 C10 118.3(5) . . ?
C23 C27 H27A 109.5 . . ?
C23 C27 H27B 109.5 . . ?
C23 C27 H27C 109.5 . . ?
H27A C27 H27B 109.5 . . ?
H27A C27 H27C 109.5 . . ?
H27B C27 H27C 109.5 . . ?
C24 C28 H28 118.9 . . ?
C24 C28 C61 122.3(5) . . ?
C61 C28 H28 118.9 . . ?
C36 C29 H29 120.1 . . ?
C36 C29 C64 119.8(6) . . ?
C64 C29 H29 120.1 . . ?
O61 C30 C18 122.4(5) . . ?
O61 C30 C85 118.4(5) . . ?
C85 C30 C18 119.2(5) . . ?
C49 C31 C52 119.3(7) . . ?
C105 C31 C49 118.3(7) . . ?
C105 C31 C52 122.5(6) . . ?
O6 C32 C101 120.1(5) . . ?
O60 C32 O6 117.8(6) . . ?
O60 C32 C101 122.0(5) . . ?
O13 C33 H33A 109.5 . . ?
O13 C33 H33B 109.5 . . ?
O13 C33 H33C 109.5 . . ?
H33A C33 H33B 109.5 . . ?
H33A C33 H33C 109.5 . . ?
H33B C33 H33C 109.5 . . ?
O10 C34 C14 122.4(5) . . ?
O10 C34 C57 119.1(5) . . ?
C57 C34 C14 118.6(5) . . ?
C17 C35 H35 120.3 . . ?
C17 C35 C70 119.3(8) . . ?
C70 C35 H35 120.3 . . ?
C29 C36 H36 119.4 . . ?
C29 C36 C44 121.1(6) . . ?
C44 C36 H36 119.4 . . ?
H37A C37 H37B 109.5 . . ?
H37A C37 H37C 109.5 . . ?
H37B C37 H37C 109.5 . . ?
C68 C37 H37A 109.5 . . ?
C68 C37 H37B 109.5 . . ?
C68 C37 H37C 109.5 . . ?
O54 C38 In3 53.7(3) . . ?
O54 C38 O55 115.5(5) . . ?
O54 C38 C67 122.6(5) . . ?
O55 C38 In3 61.9(3) . . ?
O55 C38 C67 121.9(5) . . ?
C67 C38 In3 174.3(4) . . ?
C17 C39 C100 120.2(8) . . ?
C62 C39 C17 118.8(8) . . ?
C62 C39 C100 121.0(10) . . ?
O5 C40 In1 63.4(3) . . ?
O5 C40 C56 121.7(5) . . ?
O24 C40 In1 53.7(3) . . ?
O24 C40 O5 117.1(5) . . ?
O24 C40 C56 121.2(5) . . ?
C56 C40 In1 174.8(4) . . ?
O51 C41 H41A 109.5 . . ?
O51 C41 H41B 109.5 . . ?
O51 C41 H41C 109.5 . . ?
H41A C41 H41B 109.5 . . ?
H41A C41 H41C 109.5 . . ?
H41B C41 H41C 109.5 . . ?
O38 C42 In2 55.6(3) . . ?
O38 C42 O40 116.2(5) . . ?
O38 C42 C44 122.0(5) . . ?
O40 C42 In2 60.7(3) . . ?
O40 C42 C44 121.8(5) . . ?
C44 C42 In2 173.8(4) . . ?
C19 C43 H43 119.7 . . ?
C21 C43 C19 120.6(6) . . ?
C21 C43 H43 119.7 . . ?
C36 C44 C42 118.6(6) . . ?
C36 C44 C79 119.5(6) . . ?
C79 C44 C42 121.8(5) . . ?
C13 C45 H45 119.7 . . ?
C13 C45 C67 120.6(6) . . ?
C67 C45 H45 119.7 . . ?
C73 C46 C10 119.8(6) . . ?
C19 C47 H47C 109.5 . . ?
C19 C47 H47D 109.5 . . ?
C19 C47 H47E 109.5 . . ?
H47C C47 H47D 109.5 . . ?
H47C C47 H47E 109.5 . . ?
H47D C47 H47E 109.5 . . ?
C18 C48 H48 119.1 . . ?
C107 C48 C18 121.8(6) . . ?
C107 C48 H48 119.1 . . ?
C15 C49 C31 121.4(8) . . ?
C15 C49 H49 119.3 . . ?
C31 C49 H49 119.3 . . ?
C24 C50 C22 121.5(5) . . ?
C71 C50 C22 119.6(5) . . ?
C71 C50 C24 118.8(5) . . ?
H51A C51 H51B 109.5 . . ?
H51A C51 H51C 109.5 . . ?
H51B C51 H51C 109.5 . . ?
C74 C51 H51A 109.5 . . ?
C74 C51 H51B 109.5 . . ?
C74 C51 H51C 109.5 . . ?
O46 C52 C31 120.7(6) . . ?
O62 C52 O46 116.5(7) . . ?
O62 C52 C31 122.7(6) . . ?
C11 C53 H53C 109.5 . . ?
C11 C53 H53D 109.5 . . ?
C11 C53 H53E 109.5 . . ?
H53C C53 H53D 109.5 . . ?
H53C C53 H53E 109.5 . . ?
H53D C53 H53E 109.5 . . ?
O16 C54 O30 117.2(7) . . ?
O16 C54 C70 121.2(7) . . ?
O30 C54 C70 121.5(5) . . ?
O64A C55 H55A 109.5 . . ?
O64A C55 H55B 109.5 . . ?
O64A C55 H55C 109.5 . . ?
H55A C55 H55B 109.5 . . ?
H55A C55 H55C 109.5 . . ?
H55B C55 H55C 109.5 . . ?
C21 C56 C40 118.9(6) . . ?
C21 C56 C97 119.9(6) . . ?
C97 C56 C40 121.1(5) . . ?
C34 C57 H57 119.0 . . ?
C34 C57 C75 121.9(6) . . ?
C75 C57 H57 119.0 . . ?
O8 C58 C62 118.9(7) . . ?
O8 C58 C70 121.5(6) . . ?
C62 C58 C70 119.6(6) . . ?
O14 C59 C9 118.2(6) . . ?
O14 C59 C99 123.5(5) . . ?
C9 C59 C99 118.3(5) . . ?
H60A C60 H60B 109.5 . . ?
H60A C60 H60C 109.5 . . ?
H60B C60 H60C 109.5 . . ?
C61 C60 H60A 109.5 . . ?
C61 C60 H60B 109.5 . . ?
C61 C60 H60C 109.5 . . ?
C28 C61 C60 119.7(5) . . ?
C28 C61 C83 118.2(5) . . ?
C83 C61 C60 122.1(5) . . ?
C39 C62 H62 118.9 . . ?
C58 C62 C39 122.1(9) . . ?
C58 C62 H62 118.9 . . ?
O28 C63 C93 117.3(6) . . ?
O28 C63 C101 123.3(6) . . ?
C93 C63 C101 119.4(6) . . ?
C29 C64 C92 120.1(6) . . ?
C91 C64 C29 119.2(6) . . ?
C91 C64 C92 120.7(7) . . ?
C2 C65 C14 120.6(6) . . ?
C2 C65 H65 119.7 . . ?
C14 C65 H65 119.7 . . ?
C19 C66 H66 119.3 . . ?
C19 C66 C97 121.4(6) . . ?
C97 C66 H66 119.3 . . ?
C16 C67 C38 123.0(5) . . ?
C16 C67 C45 118.7(6) . . ?
C45 C67 C38 118.4(5) . . ?
C13 C68 C37 120.5(6) . . ?
C20 C68 C13 118.5(6) . . ?
C20 C68 C37 121.0(6) . . ?
C73 C69 C82 121.4(6) . . ?
C81 C69 C73 118.5(6) . . ?
C81 C69 C82 120.0(6) . . ?
C35 C70 C54 118.3(7) . . ?
C35 C70 C58 119.1(7) . . ?
C58 C70 C54 122.4(5) . . ?
C50 C71 H71 119.6 . . ?
C83 C71 C50 120.7(5) . . ?
C83 C71 H71 119.6 . . ?
C84 C72 H72 119.1 . . ?
C84 C72 C101 121.9(7) . . ?
C101 C72 H72 119.1 . . ?
C46 C73 C69 121.0(5) . . ?
C84 C74 C51 121.3(8) . . ?
C93 C74 C51 120.0(8) . . ?
C93 C74 C84 118.5(7) . . ?
C2 C75 C7 120.7(6) . . ?
C2 C75 C57 118.5(6) . . ?
C57 C75 C7 120.9(7) . . ?
O12 C76 H76A 109.5 . . ?
O12 C76 H76B 109.5 . . ?
O12 C76 H76C 109.5 . . ?
H76A C76 H76B 109.5 . . ?
H76A C76 H76C 109.5 . . ?
H76B C76 H76C 109.5 . . ?
O42 C77 In4 53.8(3) . . ?
O42 C77 O48 116.1(5) . . ?
O42 C77 C99 121.3(5) . . ?
O48 C77 In4 62.5(3) . . ?
O48 C77 C99 122.6(5) . . ?
C99 C77 In4 172.9(5) . . ?
C96 C78 H78 118.9 . . ?
C96 C78 C105 122.1(8) . . ?
C105 C78 H78 118.9 . . ?
O22 C79 C44 123.1(5) . . ?
O22 C79 C91 118.4(5) . . ?
C91 C79 C44 118.5(6) . . ?
H80A C80 H80B 109.5 . . ?
H80A C80 H80C 109.5 . . ?
H80B C80 H80C 109.5 . . ?
C87 C80 H80A 109.5 . . ?
C87 C80 H80B 109.5 . . ?
C87 C80 H80C 109.5 . . ?
C26 C81 H81 118.9 . . ?
C69 C81 C26 122.3(6) . . ?
C69 C81 H81 118.9 . . ?
C69 C82 H82A 109.5 . . ?
C69 C82 H82B 109.5 . . ?
C69 C82 H82C 109.5 . . ?
H82A C82 H82B 109.5 . . ?
H82A C82 H82C 109.5 . . ?
H82B C82 H82C 109.5 . . ?
C61 C83 H83 119.5 . . ?
C71 C83 C61 121.0(5) . . ?
C71 C83 H83 119.5 . . ?
C72 C84 C74 120.2(7) . . ?
C72 C84 H84 119.9 . . ?
C74 C84 H84 119.9 . . ?
C30 C85 H85 119.1 . . ?
C87 C85 C30 121.9(6) . . ?
C87 C85 H85 119.1 . . ?
C4 C86 H86 119.6 . . ?
C90 C86 C4 120.8(7) . . ?
C90 C86 H86 119.6 . . ?
C85 C87 C80 119.1(7) . . ?
C85 C87 C107 118.7(6) . . ?
C107 C87 C80 122.2(6) . . ?
C23 C88 H88 119.4 . . ?
C95 C88 C23 121.2(6) . . ?
C95 C88 H88 119.4 . . ?
O33 C89 C1 119.3(6) . . ?
O33 C89 C4 121.8(5) . . ?
C1 C89 C4 118.9(6) . . ?
C11 C90 H90 119.4 . . ?
C86 C90 C11 121.2(7) . . ?
C86 C90 H90 119.4 . . ?
C64 C91 H91 119.1 . . ?
C79 C91 C64 121.7(6) . . ?
C79 C91 H91 119.1 . . ?
C64 C92 H92A 109.5 . . ?
C64 C92 H92B 109.5 . . ?
C64 C92 H92C 109.5 . . ?
H92A C92 H92B 109.5 . . ?
H92A C92 H92C 109.5 . . ?
H92B C92 H92C 109.5 . . ?
C63 C93 H93 119.0 . . ?
C74 C93 C63 122.0(7) . . ?
C74 C93 H93 119.0 . . ?
O52 C94 H94A 109.5 . . ?
O52 C94 H94B 109.5 . . ?
O52 C94 H94C 109.5 . . ?
H94A C94 H94B 109.5 . . ?
H94A C94 H94C 109.5 . . ?
H94B C94 H94C 109.5 . . ?
C88 C95 H95 119.8 . . ?
C88 C95 C99 120.3(7) . . ?
C99 C95 H95 119.8 . . ?
C15 C96 C104 121.5(8) . . ?
C78 C96 C15 117.3(9) . . ?
C78 C96 C104 121.3(9) . . ?
O23 C97 C56 123.7(5) . . ?
O23 C97 C66 117.8(5) . . ?
C56 C97 C66 118.5(5) . . ?
O26 C98 H98A 109.5 . . ?
O26 C98 H98B 109.5 . . ?
O26 C98 H98C 109.5 . . ?
H98A C98 H98B 109.5 . . ?
H98A C98 H98C 109.5 . . ?
H98B C98 H98C 109.5 . . ?
C59 C99 C77 121.5(5) . . ?
C95 C99 C59 120.0(6) . . ?
C95 C99 C77 118.5(6) . . ?
C39 C100 H10A 109.5 . . ?
C39 C100 H10B 109.5 . . ?
C39 C100 H10C 109.5 . . ?
H10A C100 H10B 109.5 . . ?
H10A C100 H10C 109.5 . . ?
H10B C100 H10C 109.5 . . ?
C63 C101 C32 121.8(6) . . ?
C63 C101 C72 118.0(6) . . ?
C72 C101 C32 120.1(6) . . ?
O50 C102 H10D 109.5 . . ?
O50 C102 H10E 109.5 . . ?
O50 C102 H10F 109.5 . . ?
H10D C102 H10E 109.5 . . ?
H10D C102 H10F 109.5 . . ?
H10E C102 H10F 109.5 . . ?
O1 C103 In4 52.3(3) . . ?
O1 C103 O31 115.5(5) . . ?
O1 C103 C4 121.9(6) . . ?
O31 C103 In4 63.3(3) . . ?
O31 C103 C4 122.7(5) . . ?
C4 C103 In4 173.2(5) . . ?
C96 C104 H10G 109.5 . . ?
C96 C104 H10H 109.5 . . ?
C96 C104 H10I 109.5 . . ?
H10G C104 H10H 109.5 . . ?
H10G C104 H10I 109.5 . . ?
H10H C104 H10I 109.5 . . ?
O4 C105 C31 123.0(7) . . ?
O4 C105 C78 117.7(6) . . ?
C78 C105 C31 119.2(6) . . ?
O32A C106 H10J 109.5 . . ?
O32A C106 H10K 109.5 . . ?
O32A C106 H10L 109.5 . . ?
H10J C106 H10K 109.5 . . ?
H10J C106 H10L 109.5 . . ?
H10K C106 H10L 109.5 . . ?
C48 C107 C87 120.6(6) . . ?
C48 C107 H107 119.7 . . ?
C87 C107 H107 119.7 . . ?
O56A C108 H10M 109.5 . . ?
O56A C108 H10N 109.5 . . ?
O56A C108 H10O 109.5 . . ?
H10M C108 H10N 109.5 . . ?
H10M C108 H10O 109.5 . . ?
H10N C108 H10O 109.5 . . ?
O66A C109 H10P 109.5 . . ?
O66A C109 H10Q 109.5 . . ?
O66A C109 H10R 109.5 . . ?
H10P C109 H10Q 109.5 . . ?
H10P C109 H10R 109.5 . . ?
H10Q C109 H10R 109.5 . . ?

loop_
_geom_bond_atom_site_label_1
_geom_bond_atom_site_label_2
_geom_bond_distance
_geom_bond_site_symmetry_2
_geom_bond_publ_flag
In1 O5 2.401(4) . ?
In1 O9 2.328(4) . ?
In1 O20 2.191(4) . ?
In1 O24 2.188(4) . ?
In1 O25 2.259(4) . ?
In1 O47 2.194(4) . ?
In1 O56A 2.22(2) . ?
In1 O56B 2.16(2) . ?
In2 O27 2.409(4) . ?
In2 O30 2.214(5) . ?
In2 O36 2.178(4) . ?
In2 O38 2.227(4) . ?
In2 O40 2.336(4) . ?
In2 O53 2.214(4) . ?
In2 O64A 2.233(18) . ?
In2 O64B 2.159(19) . ?
In3 O32 2.156(4) . ?
In3 O43 2.454(4) . ?
In3 O44 2.225(5) . ?
In3 O54 2.182(4) . ?
In3 O55 2.361(4) . ?
In3 O62 2.206(5) . ?
In3 O66A 2.223(10) . ?
In3 O66B 2.202(6) . ?
In4 O1 2.167(5) . ?
In4 O31 2.412(4) . ?
In4 O32A 2.283(10) . ?
In4 O32B 2.167(8) . ?
In4 O42 2.183(4) . ?
In4 O48 2.374(4) . ?
In4 O49 2.248(4) . ?
In4 O60 2.216(5) . ?
Ti1 O9 2.102(4) . ?
Ti1 O11 1.937(3) . ?
Ti1 O37 1.811(4) . ?
Ti1 O41 2.066(4) . ?
Ti1 O45 1.842(4) . ?
Ti1 O59 1.956(4) . ?
Ti2 O14 1.965(4) . ?
Ti2 O18 1.825(4) . ?
Ti2 O29 1.960(4) . ?
Ti2 O34 1.815(4) . ?
Ti2 O48 2.107(4) . ?
Ti2 O52 2.109(5) . ?
Ti3 O12 2.051(5) . ?
Ti3 O15 1.956(4) . ?
Ti3 O22 1.933(4) . ?
Ti3 O34 1.777(4) . ?
Ti3 O40 2.119(4) . ?
Ti3 O57 1.884(4) . ?
Ti4 O5 2.105(4) . ?
Ti4 O11 1.966(4) . ?
Ti4 O13 2.101(4) . ?
Ti4 O19 1.804(4) . ?
Ti4 O23 1.960(4) . ?
Ti4 O63 1.826(4) . ?
Ti5 O6 2.184(4) . ?
Ti5 O28 1.874(5) . ?
Ti5 O29 1.939(4) . ?
Ti5 O50 1.949(4) . ?
Ti5 O52 1.953(5) . ?
Ti5 O58 1.844(4) . ?
Ti6 O2 1.947(4) . ?
Ti6 O15 1.947(4) . ?
Ti6 O17 1.800(4) . ?
Ti6 O27 2.108(4) . ?
Ti6 O45 1.844(4) . ?
Ti6 O65 2.086(4) . ?
Ti7 O10 1.965(4) . ?
Ti7 O21 1.949(4) . ?
Ti7 O26 2.092(5) . ?
Ti7 O37 1.809(4) . ?
Ti7 O43 2.082(4) . ?
Ti7 O57 1.850(5) . ?
Ti8 O7 1.958(4) . ?
Ti8 O18 1.819(4) . ?
Ti8 O19 1.796(4) . ?
Ti8 O21 1.954(4) . ?
Ti8 O51 2.097(4) . ?
Ti8 O55 2.116(4) . ?
Ti9 O4 1.874(4) . ?
Ti9 O21 1.963(4) . ?
Ti9 O26 1.951(4) . ?
Ti9 O35 1.849(4) . ?
Ti9 O46 2.200(4) . ?
Ti9 O51 1.962(4) . ?
Ti10 O11 1.952(4) . ?
Ti10 O13 1.957(4) . ?
Ti10 O35 1.859(4) . ?
Ti10 O39 2.176(4) . ?
Ti10 O41 1.951(4) . ?
Ti10 O61 1.878(4) . ?
Ti11 O8 1.887(4) . ?
Ti11 O12 1.982(4) . ?
Ti11 O15 1.946(4) . ?
Ti11 O16 2.158(4) . ?
Ti11 O58 1.819(4) . ?
Ti11 O65 1.958(4) . ?
Ti12 O17 1.804(4) . ?
Ti12 O29 1.955(4) . ?
Ti12 O31 2.091(4) . ?
Ti12 O33 1.969(4) . ?
Ti12 O50 2.102(4) . ?
Ti12 O63 1.820(4) . ?
O32 C12 1.246(7) . ?
O2 C24 1.339(6) . ?
O1 C103 1.268(7) . ?
O4 C105 1.332(7) . ?
O5 C40 1.289(6) . ?
O6 C32 1.253(7) . ?
O7 C16 1.329(6) . ?
O8 C58 1.348(7) . ?
O9 C6 1.299(6) . ?
O10 C34 1.336(7) . ?
O12 C76 1.409(8) . ?
O13 C33 1.430(7) . ?
O14 C59 1.322(7) . ?
O16 C54 1.269(7) . ?
O20 C8 1.292(7) . ?
O22 C79 1.337(7) . ?
O23 C97 1.339(6) . ?
O24 C40 1.260(7) . ?
O25 C6 1.255(7) . ?
O26 C98 1.406(10) . ?
O27 C22 1.278(6) . ?
O28 C63 1.334(7) . ?
O30 C54 1.270(8) . ?
O31 C103 1.294(7) . ?
O32A H32A 0.864(10) . ?
O32A C106 1.465(9) . ?
O32B H32B 1.1060 . ?
O32B H32C 1.1106 . ?
O33 C89 1.332(7) . ?
O36 C22 1.266(7) . ?
O38 C42 1.253(7) . ?
O39 C8 1.277(7) . ?
O40 C42 1.307(7) . ?
O41 C5 1.422(9) . ?
O42 C77 1.258(7) . ?
O43 C12 1.284(7) . ?
O44 H44A 0.8756 . ?
O44 H44B 0.8756 . ?
O46 C52 1.268(7) . ?
O47 H47A 0.8755 . ?
O47 H47B 0.8760 . ?
O48 C77 1.280(7) . ?
O49 H49A 0.8743 . ?
O49 H49B 0.8735 . ?
O50 C102 1.412(10) . ?
O51 C41 1.395(8) . ?
O52 C94 1.386(8) . ?
O53 H53A 0.8740 . ?
O53 H53B 0.8746 . ?
O54 C38 1.254(7) . ?
O55 C38 1.288(6) . ?
O56A H56A 0.875(10) . ?
O56A C108 1.450(10) . ?
O56B H56B 0.9017 . ?
O56B H56C 0.9080 . ?
O59 C26 1.327(6) . ?
O60 C32 1.253(7) . ?
O61 C30 1.357(7) . ?
O62 C52 1.258(8) . ?
O64A H64A 0.875(10) . ?
O64A C55 1.452(10) . ?
O64B H64B 0.9106 . ?
O64B H64C 0.9136 . ?
O65 C25 1.423(9) . ?
O66A H66A 0.876(9) . ?
O66A C109 1.445(10) . ?
O66B H66B 1.1293 . ?
O66B H66C 1.1322 . ?
C1 H1 0.9500 . ?
C1 C11 1.390(10) . ?
C1 C89 1.395(9) . ?
C2 H2 0.9500 . ?
C2 C65 1.367(9) . ?
C2 C75 1.388(10) . ?
C4 C86 1.411(9) . ?
C4 C89 1.415(9) . ?
C4 C103 1.436(9) . ?
C5 H5A 0.9800 . ?
C5 H5B 0.9800 . ?
C5 H5C 0.9800 . ?
C6 C10 1.458(8) . ?
C7 H7A 0.9797 . ?
C7 H7B 0.9803 . ?
C7 H7C 0.9801 . ?
C7 C75 1.514(9) . ?
C8 C18 1.442(9) . ?
C9 H9 0.9500 . ?
C9 C23 1.399(9) . ?
C9 C59 1.398(9) . ?
C10 C26 1.403(8) . ?
C10 C46 1.402(8) . ?
C11 C53 1.504(11) . ?
C11 C90 1.392(11) . ?
C12 C14 1.458(8) . ?
C13 H13 0.9500 . ?
C13 C45 1.361(10) . ?
C13 C68 1.385(10) . ?
C14 C34 1.408(8) . ?
C14 C65 1.398(8) . ?
C15 H15 0.9500 . ?
C15 C49 1.337(13) . ?
C15 C96 1.410(13) . ?
C16 C20 1.404(8) . ?
C16 C67 1.402(8) . ?
C17 H17 0.9500 . ?
C17 C35 1.399(11) . ?
C17 C39 1.384(12) . ?
C18 C30 1.403(8) . ?
C18 C48 1.408(8) . ?
C19 C43 1.412(10) . ?
C19 C47 1.496(10) . ?
C19 C66 1.387(9) . ?
C20 H20 0.9500 . ?
C20 C68 1.371(8) . ?
C21 H21 0.9500 . ?
C21 C43 1.354(10) . ?
C21 C56 1.396(8) . ?
C22 C50 1.458(8) . ?
C23 C27 1.514(11) . ?
C23 C88 1.383(11) . ?
C24 C28 1.376(8) . ?
C24 C50 1.404(8) . ?
C25 H25A 0.9800 . ?
C25 H25B 0.9800 . ?
C25 H25C 0.9800 . ?
C26 C81 1.398(8) . ?
C27 H27A 0.9800 . ?
C27 H27B 0.9800 . ?
C27 H27C 0.9800 . ?
C28 H28 0.9500 . ?
C28 C61 1.386(7) . ?
C29 H29 0.9500 . ?
C29 C36 1.365(9) . ?
C29 C64 1.384(10) . ?
C30 C85 1.382(9) . ?
C31 C49 1.415(9) . ?
C31 C52 1.456(10) . ?
C31 C105 1.399(10) . ?
C32 C101 1.478(9) . ?
C33 H33A 0.9800 . ?
C33 H33B 0.9800 . ?
C33 H33C 0.9800 . ?
C34 C57 1.386(8) . ?
C35 H35 0.9500 . ?
C35 C70 1.407(8) . ?
C36 H36 0.9500 . ?
C36 C44 1.385(8) . ?
C37 H37A 0.9800 . ?
C37 H37B 0.9800 . ?
C37 H37C 0.9800 . ?
C37 C68 1.508(9) . ?
C38 C67 1.436(8) . ?
C39 C62 1.381(10) . ?
C39 C100 1.496(12) . ?
C40 C56 1.469(8) . ?
C41 H41A 0.9800 . ?
C41 H41B 0.9800 . ?
C41 H41C 0.9800 . ?
C42 C44 1.459(8) . ?
C43 H43 0.9500 . ?
C44 C79 1.398(8) . ?
C45 H45 0.9500 . ?
C45 C67 1.413(8) . ?
C46 C73 1.390(9) . ?
C47 H47C 0.9800 . ?
C47 H47D 0.9800 . ?
C47 H47E 0.9800 . ?
C48 H48 0.9500 . ?
C48 C107 1.347(9) . ?
C49 H49 0.9500 . ?
C50 C71 1.402(7) . ?
C51 H51A 0.9800 . ?
C51 H51B 0.9800 . ?
C51 H51C 0.9800 . ?
C51 C74 1.521(12) . ?
C53 H53C 0.9800 . ?
C53 H53D 0.9800 . ?
C53 H53E 0.9800 . ?
C54 C70 1.470(10) . ?
C55 H55A 0.9800 . ?
C55 H55B 0.9800 . ?
C55 H55C 0.9800 . ?
C56 C97 1.399(8) . ?
C57 H57 0.9500 . ?
C57 C75 1.389(8) . ?
C58 C62 1.371(10) . ?
C58 C70 1.411(10) . ?
C59 C99 1.409(9) . ?
C60 H60A 0.9800 . ?
C60 H60B 0.9800 . ?
C60 H60C 0.9800 . ?
C60 C61 1.508(8) . ?
C61 C83 1.386(8) . ?
C62 H62 0.9500 . ?
C63 C93 1.393(10) . ?
C63 C101 1.394(9) . ?
C64 C91 1.378(9) . ?
C64 C92 1.508(9) . ?
C65 H65 0.9500 . ?
C66 H66 0.9500 . ?
C66 C97 1.403(8) . ?
C69 C73 1.392(9) . ?
C69 C81 1.384(8) . ?
C69 C82 1.504(10) . ?
C71 H71 0.9500 . ?
C71 C83 1.365(9) . ?
C72 H72 0.9500 . ?
C72 C84 1.360(11) . ?
C72 C101 1.395(9) . ?
C74 C84 1.399(11) . ?
C74 C93 1.361(10) . ?
C76 H76A 0.9800 . ?
C76 H76B 0.9800 . ?
C76 H76C 0.9800 . ?
C77 C99 1.456(8) . ?
C78 H78 0.9500 . ?
C78 C96 1.387(12) . ?
C78 C105 1.395(11) . ?
C79 C91 1.378(8) . ?
C80 H80A 0.9800 . ?
C80 H80B 0.9800 . ?
C80 H80C 0.9800 . ?
C80 C87 1.507(10) . ?
C81 H81 0.9500 . ?
C82 H82A 0.9800 . ?
C82 H82B 0.9800 . ?
C82 H82C 0.9800 . ?
C83 H83 0.9500 . ?
C84 H84 0.9500 . ?
C85 H85 0.9500 . ?
C85 C87 1.380(9) . ?
C86 H86 0.9500 . ?
C86 C90 1.367(11) . ?
C87 C107 1.389(10) . ?
C88 H88 0.9500 . ?
C88 C95 1.372(10) . ?
C90 H90 0.9500 . ?
C91 H91 0.9500 . ?
C92 H92A 0.9800 . ?
C92 H92B 0.9800 . ?
C92 H92C 0.9800 . ?
C93 H93 0.9500 . ?
C94 H94A 0.9800 . ?
C94 H94B 0.9800 . ?
C94 H94C 0.9800 . ?
C95 H95 0.9500 . ?
C95 C99 1.397(8) . ?
C96 C104 1.531(14) . ?
C98 H98A 0.9800 . ?
C98 H98B 0.9800 . ?
C98 H98C 0.9800 . ?
C100 H10A 0.9800 . ?
C100 H10B 0.9800 . ?
C100 H10C 0.9800 . ?
C102 H10D 0.9800 . ?
C102 H10E 0.9800 . ?
C102 H10F 0.9800 . ?
C104 H10G 0.9800 . ?
C104 H10H 0.9800 . ?
C104 H10I 0.9800 . ?
C106 H10J 0.9800 . ?
C106 H10K 0.9800 . ?
C106 H10L 0.9800 . ?
C107 H107 0.9500 . ?
C108 H10M 0.9800 . ?
C108 H10N 0.9800 . ?
C108 H10O 0.9800 . ?
C109 H10P 0.9800 . ?
C109 H10Q 0.9800 . ?
C109 H10R 0.9800 . ?

loop_
_geom_torsion_atom_site_label_1
_geom_torsion_atom_site_label_2
_geom_torsion_atom_site_label_3
_geom_torsion_atom_site_label_4
_geom_torsion
_geom_torsion_site_symmetry_1
_geom_torsion_site_symmetry_2
_geom_torsion_site_symmetry_3
_geom_torsion_site_symmetry_4
_geom_torsion_publ_flag
In1 O5 C40 O24 2.1(6) . . . . ?
In1 O5 C40 C56 178.5(6) . . . . ?
In1 O9 C6 O25 -4.2(5) . . . . ?
In1 O9 C6 C10 174.9(5) . . . . ?
In1 O20 C8 O39 -4.5(5) . . . . ?
In1 O20 C8 C18 176.6(4) . . . . ?
In1 O24 C40 O5 -2.3(6) . . . . ?
In1 O24 C40 C56 -178.7(6) . . . . ?
In1 O25 C6 O9 4.4(5) . . . . ?
In1 O25 C6 C10 -174.7(5) . . . . ?
In1 O39 C8 O20 3.9(5) . . . . ?
In1 O39 C8 C18 -177.2(5) . . . . ?
In2 O16 C54 O30 -1.8(5) . . . . ?
In2 O16 C54 C70 179.7(5) . . . . ?
In2 O27 C22 O36 -2.0(5) . . . . ?
In2 O27 C22 C50 179.0(5) . . . . ?
In2 O30 C54 O16 2.0(6) . . . . ?
In2 O30 C54 C70 -179.4(5) . . . . ?
In2 O36 C22 O27 2.2(6) . . . . ?
In2 O36 C22 C50 -178.8(5) . . . . ?
In2 O38 C42 O40 -3.8(6) . . . . ?
In2 O38 C42 C44 173.2(5) . . . . ?
In2 O40 C42 O38 3.6(6) . . . . ?
In2 O40 C42 C44 -173.4(5) . . . . ?
In3 O32 C12 O43 -3.3(6) . . . . ?
In3 O32 C12 C14 176.4(5) . . . . ?
In3 O43 C12 O32 2.8(5) . . . . ?
In3 O43 C12 C14 -176.8(5) . . . . ?
In3 O46 C52 O62 2.1(6) . . . . ?
In3 O46 C52 C31 -176.4(6) . . . . ?
In3 O54 C38 O55 5.3(6) . . . . ?
In3 O54 C38 C67 -174.7(5) . . . . ?
In3 O55 C38 O54 -4.8(6) . . . . ?
In3 O55 C38 C67 175.2(6) . . . . ?
In3 O62 C52 O46 -2.4(6) . . . . ?
In3 O62 C52 C31 176.1(6) . . . . ?
In4 O1 C103 O31 4.2(7) . . . . ?
In4 O1 C103 C4 -175.9(6) . . . . ?
In4 O6 C32 O60 5.2(5) . . . . ?
In4 O6 C32 C101 -173.5(5) . . . . ?
In4 O31 C103 O1 -3.8(6) . . . . ?
In4 O31 C103 C4 176.4(7) . . . . ?
In4 O42 C77 O48 5.0(6) . . . . ?
In4 O42 C77 C99 -173.9(5) . . . . ?
In4 O48 C77 O42 -4.6(5) . . . . ?
In4 O48 C77 C99 174.3(6) . . . . ?
In4 O60 C32 O6 -6.0(6) . . . . ?
In4 O60 C32 C101 172.6(5) . . . . ?
Ti1 O9 C6 In1 175.6(5) . . . . ?
Ti1 O9 C6 O25 171.4(4) . . . . ?
Ti1 O9 C6 C10 -9.5(8) . . . . ?
Ti1 O59 C26 C10 1.7(9) . . . . ?
Ti1 O59 C26 C81 -177.7(4) . . . . ?
Ti2 O14 C59 C9 173.8(5) . . . . ?
Ti2 O14 C59 C99 -6.8(10) . . . . ?
Ti2 O48 C77 In4 -171.8(6) . . . . ?
Ti2 O48 C77 O42 -176.4(4) . . . . ?
Ti2 O48 C77 C99 2.5(9) . . . . ?
Ti3 O22 C79 C44 11.2(10) . . . . ?
Ti3 O22 C79 C91 -167.5(5) . . . . ?
Ti3 O40 C42 In2 -179.5(5) . . . . ?
Ti3 O40 C42 O38 -175.9(4) . . . . ?
Ti3 O40 C42 C44 7.1(9) . . . . ?
Ti4 O5 C40 In1 152.2(4) . . . . ?
Ti4 O5 C40 O24 154.3(4) . . . . ?
Ti4 O5 C40 C56 -29.3(9) . . . . ?
Ti4 O23 C97 C56 17.2(10) . . . . ?
Ti4 O23 C97 C66 -162.9(5) . . . . ?
Ti5 O6 C32 O60 172.1(4) . . . . ?
Ti5 O6 C32 C101 -6.6(9) . . . . ?
Ti5 O28 C63 C93 -160.4(5) . . . . ?
Ti5 O28 C63 C101 17.6(10) . . . . ?
Ti6 O2 C24 C28 162.6(4) . . . . ?
Ti6 O2 C24 C50 -17.5(9) . . . . ?
Ti6 O27 C22 In2 -153.8(4) . . . . ?
Ti6 O27 C22 O36 -155.8(4) . . . . ?
Ti6 O27 C22 C50 25.2(8) . . . . ?
Ti7 O10 C34 C14 14.3(10) . . . . ?
Ti7 O10 C34 C57 -165.3(5) . . . . ?
Ti7 O43 C12 In3 158.2(5) . . . . ?
Ti7 O43 C12 O32 161.0(4) . . . . ?
Ti7 O43 C12 C14 -18.6(9) . . . . ?
Ti8 O7 C16 C20 172.1(4) . . . . ?
Ti8 O7 C16 C67 -7.8(9) . . . . ?
Ti8 O55 C38 In3 -173.6(6) . . . . ?
Ti8 O55 C38 O54 -178.4(4) . . . . ?
Ti8 O55 C38 C67 1.6(10) . . . . ?
Ti9 O4 C105 C31 11.3(12) . . . . ?
Ti9 O4 C105 C78 -165.5(6) . . . . ?
Ti9 O46 C52 O62 168.0(4) . . . . ?
Ti9 O46 C52 C31 -10.6(9) . . . . ?
Ti10 O39 C8 O20 157.5(4) . . . . ?
Ti10 O39 C8 C18 -23.6(7) . . . . ?
Ti10 O61 C30 C18 18.4(8) . . . . ?
Ti10 O61 C30 C85 -161.1(4) . . . . ?
Ti11 O8 C58 C62 173.1(5) . . . . ?
Ti11 O8 C58 C70 -6.3(10) . . . . ?
Ti11 O16 C54 O30 -163.2(4) . . . . ?
Ti11 O16 C54 C70 18.2(9) . . . . ?
Ti12 O31 C103 In4 171.8(5) . . . . ?
Ti12 O31 C103 O1 168.0(5) . . . . ?
Ti12 O31 C103 C4 -11.9(11) . . . . ?
Ti12 O33 C89 C1 167.0(5) . . . . ?
Ti12 O33 C89 C4 -11.6(11) . . . . ?
O32 C12 C14 C34 -177.0(6) . . . . ?
O32 C12 C14 C65 3.3(9) . . . . ?
O2 Ti6 O17 Ti12 -141.8(4) . . . . ?
O2 Ti6 O45 Ti1 -32.2(6) . . . . ?
O2 C24 C28 C61 -179.6(5) . . . . ?
O2 C24 C50 C22 -2.4(9) . . . . ?
O2 C24 C50 C71 -179.0(5) . . . . ?
O4 Ti9 O35 Ti10 -175.3(6) . . . . ?
O5 Ti4 O63 Ti12 -48.3(6) . . . . ?
O5 C40 C56 C21 -175.1(6) . . . . ?
O5 C40 C56 C97 2.8(10) . . . . ?
O6 Ti5 O28 C63 -19.6(6) . . . . ?
O6 C32 C101 C63 -3.3(9) . . . . ?
O6 C32 C101 C72 175.0(6) . . . . ?
O7 Ti8 O18 Ti2 -33.7(8) . . . . ?
O7 Ti8 O19 Ti4 -140.9(5) . . . . ?
O7 C16 C20 C68 178.9(6) . . . . ?
O7 C16 C67 C38 2.4(10) . . . . ?
O7 C16 C67 C45 -177.9(6) . . . . ?
O8 Ti11 O58 Ti5 173.9(6) . . . . ?
O8 C58 C62 C39 179.4(7) . . . . ?
O8 C58 C70 C35 -179.5(6) . . . . ?
O8 C58 C70 C54 -5.0(10) . . . . ?
O9 Ti1 O37 Ti7 -172.4(6) . . . . ?
O9 Ti1 O45 Ti6 46.4(6) . . . . ?
O9 C6 C10 C26 4.0(9) . . . . ?
O9 C6 C10 C46 -178.7(5) . . . . ?
O10 Ti7 O37 Ti1 138.9(4) . . . . ?
O10 Ti7 O57 Ti3 44.5(6) . . . . ?
O10 C34 C57 C75 179.6(6) . . . . ?
O11 Ti1 O37 Ti7 53.7(5) . . . . ?
O11 Ti1 O45 Ti6 134.3(6) . . . . ?
O11 Ti4 O19 Ti8 -52.9(5) . . . . ?
O11 Ti4 O63 Ti12 -134.3(6) . . . . ?
O11 Ti10 O35 Ti9 -3.1(7) . . . . ?
O11 Ti10 O61 C30 -13.6(8) . . . . ?
O12 Ti3 O34 Ti2 -123.4(5) . . . . ?
O12 Ti3 O57 Ti7 -130.3(7) . . . . ?
O12 Ti11 O8 C58 -67.1(6) . . . . ?
O12 Ti11 O58 Ti5 77.3(7) . . . . ?
O13 Ti4 O19 Ti8 -127.6(5) . . . . ?
O13 Ti4 O63 Ti12 -124.5(9) . . . . ?
O13 Ti10 O35 Ti9 77.3(7) . . . . ?
O13 Ti10 O61 C30 -108.0(5) . . . . ?
O14 Ti2 O18 Ti8 -33.5(8) . . . . ?
O14 Ti2 O34 Ti3 -145.1(6) . . . . ?
O14 C59 C99 C77 -1.3(10) . . . . ?
O14 C59 C99 C95 -179.7(7) . . . . ?
O15 Ti3 O34 Ti2 -47.5(6) . . . . ?
O15 Ti3 O57 Ti7 -145.7(6) . . . . ?
O15 Ti6 O17 Ti12 51.5(4) . . . . ?
O15 Ti6 O45 Ti1 135.7(6) . . . . ?
O15 Ti11 O8 C58 1.0(10) . . . . ?
O15 Ti11 O58 Ti5 -1.9(7) . . . . ?
O16 Ti11 O8 C58 14.5(6) . . . . ?
O16 C54 C70 C35 172.6(6) . . . . ?
O16 C54 C70 C58 -1.9(9) . . . . ?
O17 Ti6 O45 Ti1 -122.7(6) . . . . ?
O17 Ti12 O63 Ti4 123.1(6) . . . . ?
O18 Ti2 O34 Ti3 -48.9(6) . . . . ?
O18 Ti8 O19 Ti4 -44.6(5) . . . . ?
O19 Ti4 O63 Ti12 124.1(6) . . . . ?
O19 Ti8 O18 Ti2 -124.5(8) . . . . ?
O20 C8 C18 C30 178.7(5) . . . . ?
O20 C8 C18 C48 1.9(8) . . . . ?
O21 Ti7 O37 Ti1 -53.9(5) . . . . ?
O21 Ti7 O57 Ti3 -124.2(6) . . . . ?
O21 Ti8 O18 Ti2 135.1(8) . . . . ?
O21 Ti8 O19 Ti4 51.8(5) . . . . ?
O21 Ti9 O4 C105 -5.8(11) . . . . ?
O21 Ti9 O35 Ti10 2.3(7) . . . . ?
O22 Ti3 O34 Ti2 141.9(6) . . . . ?
O22 Ti3 O57 Ti7 22.2(6) . . . . ?
O22 C79 C91 C64 179.0(6) . . . . ?
O23 Ti4 O19 Ti8 141.1(5) . . . . ?
O23 Ti4 O63 Ti12 33.0(6) . . . . ?
O24 C40 C56 C21 1.2(11) . . . . ?
O24 C40 C56 C97 179.0(7) . . . . ?
O25 C6 C10 C26 -177.0(5) . . . . ?
O25 C6 C10 C46 0.3(8) . . . . ?
O26 Ti7 O37 Ti1 -129.5(4) . . . . ?
O26 Ti9 O4 C105 -94.6(7) . . . . ?
O26 Ti9 O35 Ti10 83.1(7) . . . . ?
O27 Ti6 O17 Ti12 -169.7(7) . . . . ?
O27 Ti6 O45 Ti1 49.0(6) . . . . ?
O27 C22 C50 C24 -2.7(9) . . . . ?
O27 C22 C50 C71 173.9(6) . . . . ?
O28 Ti5 O58 Ti11 -174.6(6) . . . . ?
O28 C63 C93 C74 179.5(7) . . . . ?
O28 C63 C101 C32 -0.3(9) . . . . ?
O28 C63 C101 C72 -178.6(6) . . . . ?
O29 Ti2 O18 Ti8 136.0(8) . . . . ?
O29 Ti2 O34 Ti3 48.4(6) . . . . ?
O29 Ti5 O28 C63 -8.8(10) . . . . ?
O29 Ti5 O58 Ti11 2.6(7) . . . . ?
O29 Ti12 O17 Ti6 -51.1(5) . . . . ?
O29 Ti12 O63 Ti4 -136.2(6) . . . . ?
O30 C54 C70 C35 -5.9(9) . . . . ?
O30 C54 C70 C58 179.5(6) . . . . ?
O31 Ti12 O63 Ti4 -49.9(6) . . . . ?
O33 Ti12 O63 Ti4 32.2(6) . . . . ?
O34 Ti2 O18 Ti8 -123.9(8) . . . . ?
O34 Ti3 O57 Ti7 112.4(6) . . . . ?
O35 Ti9 O4 C105 167.1(7) . . . . ?
O35 Ti10 O61 C30 151.9(5) . . . . ?
O36 C22 C50 C24 178.4(6) . . . . ?
O36 C22 C50 C71 -5.0(9) . . . . ?
O37 Ti1 O45 Ti6 -125.2(6) . . . . ?
O37 Ti7 O57 Ti3 134.6(6) . . . . ?
O38 C42 C44 C36 -3.7(9) . . . . ?
O38 C42 C44 C79 -178.9(6) . . . . ?
O39 Ti10 O61 C30 -28.8(5) . . . . ?
O39 C8 C18 C30 -0.1(8) . . . . ?
O39 C8 C18 C48 -177.0(5) . . . . ?
O40 Ti3 O57 Ti7 -59.5(6) . . . . ?
O40 C42 C44 C36 173.2(6) . . . . ?
O40 C42 C44 C79 -2.1(9) . . . . ?
O41 Ti1 O37 Ti7 129.3(4) . . . . ?
O41 Ti1 O45 Ti6 128.6(8) . . . . ?
O41 Ti10 O35 Ti9 -82.9(7) . . . . ?
O41 Ti10 O61 C30 54.1(5) . . . . ?
O42 C77 C99 C59 -178.2(6) . . . . ?
O42 C77 C99 C95 0.2(10) . . . . ?
O43 Ti7 O37 Ti1 172.8(8) . . . . ?
O43 Ti7 O57 Ti3 -37.5(6) . . . . ?
O43 C12 C14 C34 2.7(9) . . . . ?
O43 C12 C14 C65 -177.0(6) . . . . ?
O45 Ti1 O37 Ti7 -40.8(4) . . . . ?
O45 Ti6 O17 Ti12 -44.3(4) . . . . ?
O46 Ti9 O4 C105 -14.8(7) . . . . ?
O48 Ti2 O18 Ti8 48.5(8) . . . . ?
O48 Ti2 O34 Ti3 174.8(8) . . . . ?
O48 C77 C99 C59 3.0(10) . . . . ?
O48 C77 C99 C95 -178.6(7) . . . . ?
O50 Ti5 O28 C63 -98.1(6) . . . . ?
O50 Ti5 O58 Ti11 83.8(7) . . . . ?
O50 Ti12 O17 Ti6 -126.4(4) . . . . ?
O51 Ti8 O19 Ti4 127.2(5) . . . . ?
O51 Ti9 O4 C105 66.7(7) . . . . ?
O51 Ti9 O35 Ti10 -78.0(7) . . . . ?
O52 Ti2 O34 Ti3 122.9(5) . . . . ?
O52 Ti5 O28 C63 61.6(6) . . . . ?
O52 Ti5 O58 Ti11 -78.1(7) . . . . ?
O54 C38 C67 C16 -179.8(6) . . . . ?
O54 C38 C67 C45 0.5(10) . . . . ?
O55 Ti8 O18 Ti2 48.2(8) . . . . ?
O55 C38 C67 C16 0.3(10) . . . . ?
O55 C38 C67 C45 -179.5(7) . . . . ?
O57 Ti3 O34 Ti2 44.5(6) . . . . ?
O57 Ti7 O37 Ti1 42.3(4) . . . . ?
O58 Ti5 O28 C63 162.3(6) . . . . ?
O58 Ti11 O8 C58 -166.4(6) . . . . ?
O59 Ti1 O37 Ti7 -137.5(4) . . . . ?
O59 Ti1 O45 Ti6 -35.5(6) . . . . ?
O59 C26 C81 C69 176.8(6) . . . . ?
O60 C32 C101 C63 178.1(6) . . . . ?
O60 C32 C101 C72 -3.6(9) . . . . ?
O61 Ti10 O35 Ti9 -178.1(6) . . . . ?
O61 C30 C85 C87 177.7(5) . . . . ?
O63 Ti4 O19 Ti8 42.9(5) . . . . ?
O63 Ti12 O17 Ti6 44.6(4) . . . . ?
O65 Ti6 O17 Ti12 127.5(4) . . . . ?
O65 Ti11 O8 C58 93.6(6) . . . . ?
O65 Ti11 O58 Ti5 -83.0(7) . . . . ?
C1 C11 C90 C86 1.5(17) . . . . ?
C4 C86 C90 C11 0.2(17) . . . . ?
C6 C10 C26 O59 -0.2(9) . . . . ?
C6 C10 C26 C81 179.2(5) . . . . ?
C6 C10 C46 C73 -178.5(6) . . . . ?
C8 C18 C30 O61 5.3(8) . . . . ?
C8 C18 C30 C85 -175.2(5) . . . . ?
C8 C18 C48 C107 176.0(6) . . . . ?
C9 C23 C88 C95 0.1(16) . . . . ?
C9 C59 C99 C77 178.0(7) . . . . ?
C9 C59 C99 C95 -0.4(11) . . . . ?
C10 C26 C81 C69 -2.6(9) . . . . ?
C10 C46 C73 C69 0.8(10) . . . . ?
C11 C1 C89 O33 -176.3(8) . . . . ?
C11 C1 C89 C4 2.3(13) . . . . ?
C12 C14 C34 O10 0.1(9) . . . . ?
C12 C14 C34 C57 179.7(6) . . . . ?
C12 C14 C65 C2 -178.9(6) . . . . ?
C13 C45 C67 C16 -1.5(12) . . . . ?
C13 C45 C67 C38 178.3(8) . . . . ?
C14 C34 C57 C75 0.0(10) . . . . ?
C16 C20 C68 C13 -0.6(11) . . . . ?
C16 C20 C68 C37 179.3(7) . . . . ?
C17 C35 C70 C54 -175.0(6) . . . . ?
C17 C35 C70 C58 -0.3(9) . . . . ?
C17 C39 C62 C58 0.3(12) . . . . ?
C18 C30 C85 C87 -1.8(9) . . . . ?
C18 C48 C107 C87 0.2(10) . . . . ?
C19 C66 C97 O23 177.7(7) . . . . ?
C19 C66 C97 C56 -2.4(11) . . . . ?
C20 C16 C67 C38 -177.5(6) . . . . ?
C20 C16 C67 C45 2.3(10) . . . . ?
C21 C56 C97 O23 -177.6(7) . . . . ?
C21 C56 C97 C66 2.5(11) . . . . ?
C22 C50 C71 C83 -177.2(6) . . . . ?
C23 C9 C59 O14 -179.7(8) . . . . ?
C23 C9 C59 C99 0.9(12) . . . . ?
C23 C88 C95 C99 0.5(15) . . . . ?
C24 C28 C61 C60 176.3(6) . . . . ?
C24 C28 C61 C83 -2.2(9) . . . . ?
C24 C50 C71 C83 -0.5(9) . . . . ?
C26 C10 C46 C73 -1.2(9) . . . . ?
C27 C23 C88 C95 -177.8(11) . . . . ?
C28 C24 C50 C22 177.5(5) . . . . ?
C28 C24 C50 C71 0.9(8) . . . . ?
C28 C61 C83 C71 2.6(10) . . . . ?
C29 C36 C44 C42 -173.1(6) . . . . ?
C29 C36 C44 C79 2.3(10) . . . . ?
C29 C64 C91 C79 2.8(11) . . . . ?
C30 C18 C48 C107 -1.0(9) . . . . ?
C30 C85 C87 C80 178.0(6) . . . . ?
C30 C85 C87 C107 1.1(9) . . . . ?
C34 C14 C65 C2 1.3(9) . . . . ?
C34 C57 C75 C2 -0.1(10) . . . . ?
C34 C57 C75 C7 179.2(7) . . . . ?
C35 C17 C39 C62 0.5(11) . . . . ?
C35 C17 C39 C100 -178.2(8) . . . . ?
C36 C29 C64 C91 -3.3(11) . . . . ?
C36 C29 C64 C92 174.5(7) . . . . ?
C36 C44 C79 O22 178.5(6) . . . . ?
C36 C44 C79 C91 -2.7(9) . . . . ?
C39 C17 C35 C70 -0.6(10) . . . . ?
C40 C56 C97 O23 4.5(11) . . . . ?
C40 C56 C97 C66 -175.3(7) . . . . ?
C42 C44 C79 O22 -6.2(10) . . . . ?
C42 C44 C79 C91 172.5(6) . . . . ?
C43 C19 C66 C97 0.7(13) . . . . ?
C43 C21 C56 C40 176.9(8) . . . . ?
C43 C21 C56 C97 -1.0(12) . . . . ?
C44 C79 C91 C64 0.2(11) . . . . ?
C45 C13 C68 C20 1.5(13) . . . . ?
C45 C13 C68 C37 -178.4(8) . . . . ?
C46 C10 C26 O59 -177.4(5) . . . . ?
C46 C10 C26 C81 2.0(9) . . . . ?
C47 C19 C43 C21 -179.2(9) . . . . ?
C47 C19 C66 C97 -179.2(8) . . . . ?
C48 C18 C30 O61 -177.8(5) . . . . ?
C48 C18 C30 C85 1.7(8) . . . . ?
C49 C15 C96 C78 -4(2) . . . . ?
C49 C15 C96 C104 176.3(15) . . . . ?
C49 C31 C52 O46 179.5(8) . . . . ?
C49 C31 C52 O62 1.1(11) . . . . ?
C49 C31 C105 O4 -178.4(8) . . . . ?
C49 C31 C105 C78 -1.6(13) . . . . ?
C50 C24 C28 C61 0.4(9) . . . . ?
C50 C71 C83 C61 -1.2(10) . . . . ?
C51 C74 C84 C72 178.0(10) . . . . ?
C51 C74 C93 C63 -178.1(9) . . . . ?
C52 C31 C49 C15 -179.2(11) . . . . ?
C52 C31 C105 O4 0.8(12) . . . . ?
C52 C31 C105 C78 177.6(8) . . . . ?
C53 C11 C90 C86 -178.9(12) . . . . ?
C56 C21 C43 C19 -0.7(14) . . . . ?
C59 C9 C23 C27 177.1(9) . . . . ?
C59 C9 C23 C88 -0.8(14) . . . . ?
C60 C61 C83 C71 -175.9(6) . . . . ?
C62 C58 C70 C35 1.1(9) . . . . ?
C62 C58 C70 C54 175.6(6) . . . . ?
C64 C29 C36 C44 0.8(11) . . . . ?
C65 C2 C75 C7 -178.5(7) . . . . ?
C65 C2 C75 C57 0.9(10) . . . . ?
C65 C14 C34 O10 179.8(6) . . . . ?
C65 C14 C34 C57 -0.6(9) . . . . ?
C66 C19 C43 C21 0.8(14) . . . . ?
C67 C16 C20 C68 -1.2(10) . . . . ?
C68 C13 C45 C67 -0.4(14) . . . . ?
C70 C58 C62 C39 -1.2(11) . . . . ?
C73 C69 C81 C26 2.3(11) . . . . ?
C75 C2 C65 C14 -1.5(10) . . . . ?
C80 C87 C107 C48 -177.0(6) . . . . ?
C81 C69 C73 C46 -1.4(11) . . . . ?
C82 C69 C73 C46 178.2(8) . . . . ?
C82 C69 C81 C26 -177.2(7) . . . . ?
C84 C72 C101 C32 -177.7(8) . . . . ?
C84 C72 C101 C63 0.7(11) . . . . ?
C84 C74 C93 C63 -2.0(13) . . . . ?
C85 C87 C107 C48 -0.3(10) . . . . ?
C86 C4 C89 O33 178.0(7) . . . . ?
C86 C4 C89 C1 -0.6(12) . . . . ?
C86 C4 C103 O1 13.0(12) . . . . ?
C86 C4 C103 O31 -167.1(8) . . . . ?
C88 C95 C99 C59 -0.4(12) . . . . ?
C88 C95 C99 C77 -178.8(8) . . . . ?
C89 C1 C11 C53 177.7(10) . . . . ?
C89 C1 C11 C90 -2.7(15) . . . . ?
C89 C4 C86 C90 -0.7(14) . . . . ?
C89 C4 C103 O1 -172.6(7) . . . . ?
C89 C4 C103 O31 7.3(12) . . . . ?
C92 C64 C91 C79 -174.9(7) . . . . ?
C93 C63 C101 C32 177.7(6) . . . . ?
C93 C63 C101 C72 -0.6(9) . . . . ?
C93 C74 C84 C72 2.0(15) . . . . ?
C96 C15 C49 C31 3(2) . . . . ?
C96 C78 C105 O4 177.5(11) . . . . ?
C96 C78 C105 C31 0.6(16) . . . . ?
C100 C39 C62 C58 179.0(8) . . . . ?
C101 C63 C93 C74 1.4(11) . . . . ?
C101 C72 C84 C74 -1.4(15) . . . . ?
C103 C4 C86 C90 174.0(9) . . . . ?
C103 C4 C89 O33 3.5(12) . . . . ?
C103 C4 C89 C1 -175.0(8) . . . . ?
C105 C31 C49 C15 0.1(16) . . . . ?
C105 C31 C52 O46 0.4(11) . . . . ?
C105 C31 C52 O62 -178.1(7) . . . . ?
C105 C78 C96 C15 2(2) . . . . ?
C105 C78 C96 C104 -178.0(13) . . . . ?

loop_
_smtbx_masks_void_nr
_smtbx_masks_void_average_x
_smtbx_masks_void_average_y
_smtbx_masks_void_average_z
_smtbx_masks_void_volume
_smtbx_masks_void_count_electrons
_smtbx_masks_void_content
1 -0.390 -0.618 -0.461 5384.0 1090.6 ?
